data_4117057
loop_
_publ_author_name
'Beisong Cheng'
'Orde Q. Munro'
'Helder M. Marques'
'W. Robert Scheidt'

_publ_section_title
;
 An Analysis of Porphyrin Molecular Flexibility Use of Porphyrin Diacids
;
_journal_name_full 'Journal of the American Chemical Society'
_journal_page_first 10732
_journal_page_last 10742
_journal_paper_doi 10.1021/ja9716214
_journal_volume 119
_journal_year 1997
_chemical_formula_sum 'C228 H223.84 Cl7.92 N16 O33.68 Zn0.04'
_chemical_formula_weight 4010.33
_chemical_name_common 'tetramesitylporphyrin diacid, perchlorate salt'
_chemical_name_systematic
;
 ?
;
_space_group_IT_number 2
_symmetry_cell_setting triclinic
_symmetry_space_group_name_Hall '-P 1'
_symmetry_space_group_name_H-M 'P -1'
_atom_sites_solution_hydrogens geom
_atom_sites_solution_primary direct
_atom_sites_solution_secondary difmap
_audit_creation_method SHELXL
_cell_angle_alpha 97.800(10)
_cell_angle_beta 99.16(2)
_cell_angle_gamma 98.12(2)
_cell_formula_units_Z 1
_cell_length_a 14.288(3)
_cell_length_b 19.153(11)
_cell_length_c 19.622(9)
_cell_measurement_reflns_used 250
_cell_measurement_temperature 127(1)
_cell_measurement_theta_max 20.5
_cell_measurement_theta_min -20.5
_cell_volume 5179(4)
_computing_cell_refinement MADNES
_computing_data_collection MADNES
_computing_data_reduction 'MADNES (MESSERSCHMIDT & PFLUGRATH, 1987)'
_computing_molecular_graphics 'ORTEP-II (JOHNSON)'
_computing_publication_material SHELXL-93
_computing_structure_refinement 'SHELXL-93 (Sheldrick, 1993)'
_computing_structure_solution 'SHELXS-86 (Sheldrick, 1990)'
_diffrn_ambient_temperature 293(2)
_diffrn_measurement_device 'enraf-nonius fast area-detector'
_diffrn_measurement_method 'ellipsoid-mask fitting'
_diffrn_radiation_monochromator graphite
_diffrn_radiation_source 'rotating anode'
_diffrn_radiation_type MoK\a
_diffrn_radiation_wavelength 0.71073
_diffrn_reflns_av_R_equivalents 0.1026
_diffrn_reflns_av_sigmaI/netI 0.0865
_diffrn_reflns_limit_h_max 19
_diffrn_reflns_limit_h_min -19
_diffrn_reflns_limit_k_max 26
_diffrn_reflns_limit_k_min -25
_diffrn_reflns_limit_l_max 26
_diffrn_reflns_limit_l_min -23
_diffrn_reflns_number 33898
_diffrn_reflns_theta_max 29.87
_diffrn_reflns_theta_min 2.23
_diffrn_standards_decay_% 'no measurable decay'
_diffrn_standards_interval_count 0
_diffrn_standards_interval_time 0
_diffrn_standards_number 0
_exptl_absorpt_coefficient_mu 0.189
_exptl_absorpt_correction_T_max 1.00
_exptl_absorpt_correction_T_min 0.90
_exptl_absorpt_correction_type refdelf
_exptl_crystal_colour dark
_exptl_crystal_density_diffrn 1.286
_exptl_crystal_description block
_exptl_crystal_F_000 2109
_exptl_crystal_size_max 0.55
_exptl_crystal_size_mid 0.44
_exptl_crystal_size_min 0.10
_refine_diff_density_max 0.471
_refine_diff_density_min -0.499
_refine_diff_density_rms 0.067
_refine_ls_extinction_method none
_refine_ls_goodness_of_fit_all 1.043
_refine_ls_goodness_of_fit_obs 1.169
_refine_ls_hydrogen_treatment 'noref except cental hydrogen atoms'
_refine_ls_matrix_type full
_refine_ls_number_parameters 1488
_refine_ls_number_reflns 26136
_refine_ls_number_restraints 0
_refine_ls_restrained_S_all 1.066
_refine_ls_restrained_S_obs 1.169
_refine_ls_R_factor_all 0.1422
_refine_ls_R_factor_obs 0.0796
_refine_ls_shift/esd_max 0.310
_refine_ls_shift/esd_mean 0.023
_refine_ls_structure_factor_coef Fsqd
_refine_ls_weighting_details 'w=1/[\s^2^(Fo^2^)+(0.0749P)^2^+6.1391P] where P=(Fo^2^+2Fc^2^)/3'
_refine_ls_weighting_scheme calc
_refine_ls_wR_factor_all 0.2112
_refine_ls_wR_factor_obs 0.1752
_reflns_number_observed 15339
_reflns_number_total 26149
_reflns_observed_criterion >2sigma(I)
_cod_data_source_file ja9716214_3.cif
_cod_data_source_block sd:h4tmp2+
_cod_depositor_comments
;
The following automatic conversions were performed:

'_refine_ls_weighting_scheme' value 'calc
w=1/[\s^2^(Fo^2^)+(0.0749P)^2^+6.1391P] where P=(Fo^2^+2Fc^2^)/3' was
changed to 'calc'. New tag '_refine_ls_weighting_details' was
created. The value of the new tag was set to
'w=1/[\s^2^(Fo^2^)+(0.0749P)^2^+6.1391P] where P=(Fo^2^+2Fc^2^)/3'.

Automatic conversion script
Id: cif_fix_values 3143 2015-03-26 13:38:13Z robertas 
;
_cod_original_cell_volume 5178.9(40)
_cod_database_code 4117057

loop_
_symmetry_equiv_pos_as_xyz
'x, y, z'
'-x, -y, -z'

loop_
_atom_site_aniso_label
_atom_site_aniso_U_11
_atom_site_aniso_U_22
_atom_site_aniso_U_33
_atom_site_aniso_U_23
_atom_site_aniso_U_13
_atom_site_aniso_U_12
N1_1 0.0295(14) 0.0251(13) 0.0220(12) 0.0065(10) 0.0001(11) -0.0005(11)
N2_1 0.0280(14) 0.0183(12) 0.0287(13) 0.0029(10) -0.0013(11) 0.0028(11)
N3_1 0.0283(13) 0.0199(12) 0.0208(12) 0.0039(10) 0.0021(10) 0.0058(10)
N4_1 0.0260(13) 0.0224(12) 0.0232(12) 0.0070(10) 0.0009(10) 0.0021(11)
CA1_1 0.031(2) 0.028(2) 0.0226(14) 0.0095(12) 0.0016(12) 0.0032(13)
CA2_1 0.029(2) 0.028(2) 0.0203(14) 0.0040(12) 0.0004(12) -0.0025(13)
CA3_1 0.026(2) 0.0216(14) 0.0254(15) 0.0017(12) 0.0016(12) -0.0032(12)
CA4_1 0.027(2) 0.0229(15) 0.0281(15) 0.0063(12) 0.0035(12) 0.0009(12)
CA5_1 0.0231(15) 0.0224(14) 0.029(2) 0.0061(12) 0.0003(12) 0.0052(12)
CA6_1 0.0247(15) 0.0215(14) 0.0232(14) 0.0020(11) 0.0022(11) 0.0076(12)
CA7_1 0.0252(15) 0.0174(13) 0.0279(15) 0.0032(11) 0.0025(12) 0.0032(11)
CA8_1 0.026(2) 0.0245(15) 0.0261(15) 0.0064(12) 0.0037(12) 0.0054(12)
CB1_1 0.030(2) 0.034(2) 0.030(2) 0.0122(14) -0.0056(13) 0.0001(14)
CB2_1 0.030(2) 0.033(2) 0.030(2) 0.0106(14) -0.0056(13) -0.0022(14)
CB3_1 0.036(2) 0.025(2) 0.029(2) 0.0006(13) 0.0048(13) 0.0019(13)
CB4_1 0.030(2) 0.0240(15) 0.034(2) 0.0067(13) 0.0081(13) 0.0062(13)
CB5_1 0.026(2) 0.027(2) 0.027(2) 0.0096(12) -0.0009(12) 0.0044(12)
CB6_1 0.0241(15) 0.0244(15) 0.0241(14) 0.0025(12) 0.0007(11) 0.0055(12)
CB7_1 0.026(2) 0.0208(14) 0.0260(15) 0.0019(12) 0.0023(12) -0.0011(12)
CB8_1 0.029(2) 0.0207(14) 0.0265(15) 0.0051(12) 0.0046(12) 0.0015(12)
CM1_1 0.031(2) 0.028(2) 0.0256(15) 0.0097(12) 0.0045(12) 0.0051(13)
CM2_1 0.027(2) 0.027(2) 0.028(2) 0.0026(12) 0.0013(12) -0.0007(13)
CM3_1 0.0241(15) 0.0225(14) 0.0274(15) 0.0059(12) 0.0027(12) 0.0027(12)
CM4_1 0.0234(15) 0.0211(14) 0.0257(14) 0.0019(11) 0.0028(11) 0.0040(11)
C11_1 0.026(2) 0.028(2) 0.027(2) 0.0099(13) -0.0016(12) 0.0031(13)
C12_1 0.034(2) 0.034(2) 0.029(2) 0.0079(14) -0.0022(13) 0.0005(14)
C13_1 0.037(2) 0.055(2) 0.037(2) 0.022(2) 0.000(2) 0.002(2)
C14_1 0.034(2) 0.051(2) 0.059(2) 0.034(2) 0.007(2) 0.011(2)
C15_1 0.034(2) 0.041(2) 0.055(2) 0.018(2) 0.015(2) 0.018(2)
C16_1 0.027(2) 0.037(2) 0.038(2) 0.0127(15) 0.0057(14) 0.0081(14)
C17_1 0.057(3) 0.045(2) 0.034(2) 0.006(2) 0.010(2) 0.001(2)
C18_1 0.056(3) 0.073(3) 0.082(3) 0.054(3) 0.009(2) 0.025(2)
C19_1 0.044(2) 0.049(2) 0.045(2) 0.010(2) 0.016(2) 0.019(2)
C21_1 0.030(2) 0.0213(14) 0.028(2) 0.0029(12) -0.0060(12) 0.0010(12)
C22_1 0.041(2) 0.033(2) 0.028(2) -0.0003(14) -0.0027(14) 0.0048(15)
C23_1 0.052(2) 0.033(2) 0.034(2) -0.0030(15) -0.013(2) 0.009(2)
C24_1 0.037(2) 0.024(2) 0.058(2) 0.002(2) -0.016(2) 0.0037(15)
C25_1 0.027(2) 0.031(2) 0.061(2) 0.009(2) 0.000(2) 0.0034(14)
C26_1 0.033(2) 0.026(2) 0.037(2) 0.0067(14) 0.0013(14) 0.0027(13)
C27_1 0.064(3) 0.065(3) 0.042(2) -0.002(2) 0.017(2) 0.004(2)
C28_1 0.054(3) 0.036(2) 0.086(3) -0.007(2) -0.037(2) -0.006(2)
C29_1 0.036(2) 0.037(2) 0.045(2) 0.004(2) 0.014(2) 0.005(2)
C31_1 0.032(2) 0.0206(14) 0.0246(14) 0.0057(11) 0.0020(12) 0.0043(12)
C32_1 0.042(2) 0.027(2) 0.035(2) 0.0009(14) 0.0092(15) -0.0048(15)
C33_1 0.092(3) 0.027(2) 0.035(2) 0.010(2) 0.023(2) 0.000(2)
C34_1 0.106(4) 0.030(2) 0.038(2) 0.010(2) 0.018(2) 0.029(2)
C35_1 0.072(3) 0.041(2) 0.035(2) 0.006(2) 0.003(2) 0.034(2)
C36_1 0.044(2) 0.025(2) 0.033(2) 0.0012(13) 0.0028(14) 0.0132(14)
C37_1 0.035(2) 0.063(3) 0.042(2) 0.004(2) 0.010(2) -0.012(2)
C38_1 0.206(8) 0.055(3) 0.067(3) 0.037(3) 0.054(4) 0.073(4)
C39_1 0.033(2) 0.042(2) 0.057(2) 0.001(2) 0.009(2) 0.010(2)
C41_1 0.027(2) 0.0199(14) 0.0224(14) 0.0051(11) 0.0005(11) 0.0053(12)
C42_1 0.033(2) 0.0236(14) 0.0191(13) 0.0065(11) 0.0043(12) 0.0057(12)
C43_1 0.046(2) 0.0212(15) 0.026(2) 0.0036(12) 0.0084(14) 0.0065(14)
C44_1 0.042(2) 0.026(2) 0.0214(15) 0.0052(12) 0.0026(13) -0.0043(14)
C45_1 0.030(2) 0.028(2) 0.033(2) 0.0108(13) -0.0012(13) 0.0010(13)
C46_1 0.027(2) 0.0241(15) 0.029(2) 0.0045(12) 0.0008(12) 0.0022(12)
C47_1 0.032(2) 0.037(2) 0.031(2) 0.0034(14) 0.0069(13) 0.0118(14)
C48_1 0.051(2) 0.034(2) 0.034(2) 0.0037(15) 0.002(2) -0.007(2)
C49_1 0.027(2) 0.033(2) 0.045(2) 0.005(2) 0.0012(14) 0.0072(14)
Cl1A_1 0.0409(6) 0.0335(5) 0.0397(5) 0.0019(4) 0.0189(4) 0.0050(4)
Cl1B_1 0.069(5) 0.064(5) 0.058(5) 0.011(4) 0.014(4) 0.011(4)
O1_1 0.069(2) 0.077(2) 0.101(3) -0.005(2) 0.055(2) 0.022(2)
O2A_1 0.036(2) 0.032(2) 0.032(2) 0.002(2) 0.010(2) 0.002(2)
O3A_1 0.043(2) 0.056(2) 0.069(2) -0.020(2) 0.017(2) -0.013(2)
O4A_1 0.091(3) 0.083(3) 0.064(2) 0.044(2) 0.029(2) 0.019(2)
O2B_1 0.122(24) 0.122(23) 0.055(14) 0.024(15) 0.018(14) 0.064(19)
O3B_1 0.170(33) 0.159(31) 0.039(13) -0.032(16) -0.023(16) 0.072(26)
O4B_1 0.030(12) 0.078(22) 0.036(13) 0.011(19) 0.001(9) 0.001(19)
Cl2_1 0.0321(4) 0.0597(6) 0.0309(4) 0.0113(4) 0.0071(3) 0.0139(4)
O5_1 0.0350(13) 0.0356(13) 0.0297(12) 0.0074(10) 0.0083(10) 0.0021(10)
O6A_1 0.047(5) 0.114(7) 0.050(4) 0.023(5) 0.018(4) 0.051(5)
O7A_1 0.057(5) 0.243(14) 0.046(5) -0.073(7) 0.013(4) -0.048(8)
O8A_1 0.252(15) 0.098(7) 0.118(8) 0.085(7) 0.133(10) 0.105(9)
O6B_1 0.198(12) 0.083(6) 0.058(5) 0.007(4) 0.027(6) 0.090(8)
O7B_1 0.046(4) 0.100(6) 0.043(4) 0.035(4) 0.014(3) 0.041(4)
O8B_1 0.053(6) 0.260(16) 0.064(5) 0.032(9) 0.018(4) -0.061(9)
Zn_2 0.016(7) 0.022(8) 0.014(7) 0.001(6) 0.003(6) 0.004(6)
N1_2 0.0229(13) 0.0207(12) 0.0346(14) 0.0054(11) 0.0063(11) 0.0030(11)
N2_2 0.0269(13) 0.0232(13) 0.0281(13) 0.0062(11) 0.0101(11) 0.0061(10)
N3_2 0.0275(14) 0.0228(12) 0.0269(13) 0.0090(11) 0.0068(11) 0.0066(10)
N4_2 0.0263(14) 0.0211(12) 0.0333(14) 0.0090(11) 0.0086(11) 0.0074(11)
CA1_2 0.028(2) 0.0227(15) 0.034(2) 0.0091(13) 0.0093(13) 0.0062(12)
CA2_2 0.025(2) 0.028(2) 0.033(2) 0.0103(13) 0.0089(12) 0.0058(12)
CA3_2 0.030(2) 0.026(2) 0.031(2) 0.0104(13) 0.0098(13) 0.0119(13)
CA4_2 0.028(2) 0.0210(14) 0.033(2) 0.0062(12) 0.0054(13) 0.0085(12)
CA5_2 0.026(2) 0.0217(14) 0.031(2) 0.0045(12) 0.0018(12) 0.0054(12)
CA6_2 0.0242(15) 0.0222(14) 0.029(2) 0.0062(12) 0.0069(12) 0.0037(12)
CA7_2 0.025(2) 0.0253(15) 0.029(2) 0.0058(12) 0.0050(12) 0.0051(12)
CA8_2 0.031(2) 0.0222(14) 0.030(2) 0.0058(12) 0.0064(13) 0.0080(12)
CB1_2 0.031(2) 0.024(2) 0.051(2) 0.0090(15) 0.0132(15) 0.0049(13)
CB2_2 0.027(2) 0.028(2) 0.049(2) 0.0101(15) 0.0145(15) 0.0036(13)
CB3_2 0.041(2) 0.034(2) 0.036(2) 0.0137(14) 0.0208(15) 0.0180(15)
CB4_2 0.037(2) 0.026(2) 0.035(2) 0.0070(13) 0.0128(14) 0.0151(14)
CB5_2 0.028(2) 0.0206(14) 0.038(2) 0.0093(13) 0.0075(13) 0.0049(12)
CB6_2 0.028(2) 0.0233(15) 0.033(2) 0.0099(12) 0.0084(13) 0.0032(12)
CB7_2 0.028(2) 0.027(2) 0.037(2) 0.0078(13) 0.0089(13) 0.0080(13)
CB8_2 0.029(2) 0.026(2) 0.037(2) 0.0092(13) 0.0101(13) 0.0109(13)
CM1_2 0.030(2) 0.0229(15) 0.034(2) 0.0079(13) 0.0093(13) 0.0052(12)
CM2_2 0.028(2) 0.030(2) 0.032(2) 0.0113(13) 0.0085(13) 0.0107(13)
CM3_2 0.0247(15) 0.0229(14) 0.030(2) 0.0049(12) 0.0036(12) 0.0067(12)
CM4_2 0.0236(15) 0.0235(14) 0.0239(14) 0.0058(11) 0.0041(11) 0.0055(12)
C11_2 0.029(2) 0.023(2) 0.055(2) 0.0101(15) 0.022(2) 0.0066(13)
C12_2 0.038(2) 0.035(2) 0.062(2) 0.022(2) 0.029(2) 0.015(2)
C13_2 0.052(3) 0.042(2) 0.102(4) 0.039(3) 0.046(3) 0.024(2)
C14_2 0.063(3) 0.028(2) 0.113(4) 0.004(2) 0.052(3) 0.008(2)
C15_2 0.052(3) 0.033(2) 0.097(4) -0.016(2) 0.028(3) -0.002(2)
C16_2 0.032(2) 0.033(2) 0.070(3) -0.008(2) 0.014(2) 0.004(2)
C17_2 0.060(3) 0.065(3) 0.068(3) 0.041(2) 0.024(2) 0.029(2)
C18_2 0.129(6) 0.029(2) 0.173(7) 0.015(3) 0.095(5) 0.023(3)
C19_2 0.062(3) 0.065(3) 0.063(3) -0.015(2) -0.005(2) 0.015(2)
C21_2 0.033(2) 0.025(2) 0.051(2) 0.0136(15) 0.019(2) 0.0108(14)
C22_2 0.030(2) 0.030(2) 0.061(2) 0.007(2) 0.012(2) 0.0087(14)
C23_2 0.030(2) 0.029(2) 0.091(3) 0.003(2) 0.015(2) 0.008(2)
C24_2 0.047(2) 0.030(2) 0.095(4) 0.008(2) 0.042(2) 0.010(2)
C25_2 0.067(3) 0.031(2) 0.072(3) 0.016(2) 0.049(2) 0.018(2)
C26_2 0.050(2) 0.033(2) 0.055(2) 0.022(2) 0.026(2) 0.018(2)
C27_2 0.046(2) 0.058(3) 0.055(3) 0.009(2) -0.004(2) 0.012(2)
C28_2 0.064(3) 0.043(3) 0.154(6) -0.004(3) 0.075(4) -0.004(2)
C29_2 0.074(3) 0.070(3) 0.050(2) 0.034(2) 0.029(2) 0.032(2)
C31_2 0.028(2) 0.0231(14) 0.0255(15) 0.0023(12) 0.0050(12) 0.0027(12)
C32_2 0.032(2) 0.027(2) 0.037(2) 0.0026(14) 0.0043(14) 0.0056(13)
C33_2 0.043(2) 0.025(2) 0.037(2) -0.0007(14) 0.002(2) 0.0000(15)
C34_2 0.043(2) 0.025(2) 0.036(2) 0.0029(14) 0.0048(15) 0.0088(14)
C35_2 0.034(2) 0.029(2) 0.031(2) 0.0071(13) 0.0058(13) 0.0125(14)
C36_2 0.029(2) 0.0245(15) 0.028(2) 0.0070(12) 0.0069(12) 0.0066(12)
C37_2 0.035(2) 0.040(2) 0.058(2) -0.004(2) -0.005(2) 0.007(2)
C38_2 0.066(3) 0.024(2) 0.058(3) -0.004(2) -0.001(2) 0.015(2)
C39_2 0.034(2) 0.029(2) 0.032(2) 0.0059(13) 0.0026(13) 0.0059(14)
C41_2 0.0250(15) 0.0208(14) 0.032(2) 0.0047(12) 0.0117(12) 0.0061(12)
C42_2 0.034(2) 0.0219(14) 0.030(2) 0.0058(12) 0.0084(13) 0.0075(13)
C43_2 0.038(2) 0.027(2) 0.033(2) 0.0117(13) 0.0129(14) 0.0092(14)
C44_2 0.030(2) 0.027(2) 0.047(2) 0.0091(14) 0.0169(15) 0.0076(13)
C45_2 0.026(2) 0.032(2) 0.041(2) 0.0034(14) 0.0035(14) 0.0004(13)
C46_2 0.031(2) 0.0231(15) 0.034(2) 0.0040(13) 0.0076(13) 0.0044(13)
C47_2 0.039(2) 0.044(2) 0.029(2) 0.0031(15) 0.0055(14) 0.006(2)
C48_2 0.037(2) 0.054(2) 0.056(2) 0.012(2) 0.023(2) 0.011(2)
C49_2 0.033(2) 0.045(2) 0.034(2) 0.000(2) 0.0036(14) -0.001(2)
Cl3_2 0.0389(5) 0.0566(6) 0.0308(4) 0.0118(4) -0.0008(4) 0.0113(4)
O9_2 0.0335(13) 0.0435(14) 0.0309(12) 0.0121(11) 0.0000(10) 0.0050(11)
O10A_2 0.090(5) 0.063(4) 0.107(6) -0.011(4) -0.055(4) 0.004(4)
O11A_2 0.073(4) 0.124(7) 0.103(6) 0.090(6) 0.004(4) 0.005(4)
O12A_2 0.074(4) 0.199(8) 0.045(3) 0.011(4) 0.009(3) 0.088(5)
O10B_2 0.103(14) 0.210(25) 0.024(6) -0.007(10) -0.017(7) 0.083(15)
O11B_2 0.103(13) 0.041(7) 0.122(14) 0.047(9) -0.036(11) 0.016(7)
O12B_2 0.012(5) 0.118(13) 0.129(15) 0.034(12) 0.008(6) -0.007(7)
Cl4A_2 0.0427(7) 0.0500(7) 0.0288(6) 0.0060(5) -0.0049(5) 0.0084(6)
Cl4B_2 0.040(2) 0.051(2) 0.032(2) 0.008(2) -0.006(2) 0.004(2)
O13_2 0.043(2) 0.065(2) 0.0338(13) 0.0022(13) 0.0010(11) 0.0274(14)
O14_2 0.124(4) 0.092(3) 0.040(2) -0.018(2) -0.024(2) 0.037(3)
O15A_2 0.068(3) 0.193(6) 0.044(3) 0.043(3) 0.002(2) -0.042(4)
O16A_2 0.143(6) 0.067(3) 0.063(3) 0.005(3) -0.014(3) 0.067(4)
O15B_2 0.120(15) 0.067(10) 0.063(10) 0.011(8) 0.010(9) 0.015(10)
O16B_2 0.044(8) 0.155(18) 0.044(8) 0.009(10) 0.004(6) 0.051(10)
C2A_3 0.075(10) 0.165(15) 0.016(4) -0.002(6) 0.024(5) -0.073(11)
C2B_3 0.071(10) 0.268(27) 0.040(7) 0.046(11) 0.009(6) -0.019(12)
C1_3 0.299(18) 0.211(13) 0.149(10) -0.097(10) 0.114(11) -0.126(13)
OA_3 0.107(9) 0.204(14) 0.062(6) -0.009(7) 0.040(6) -0.054(9)
OB_3 0.159(12) 0.160(11) 0.099(8) 0.010(7) 0.049(8) -0.065(10)

loop_
_atom_site_label
_atom_site_type_symbol
_atom_site_fract_x
_atom_site_fract_y
_atom_site_fract_z
_atom_site_U_iso_or_equiv
_atom_site_thermal_displace_type
_atom_site_occupancy
_atom_site_calc_flag
_atom_site_refinement_flags
HN1_1 H -0.0279(25) 0.2144(17) 0.1448(17) 0.024(8) Uiso 1 d .
HN2_1 H -0.0590(23) 0.1476(18) 0.2367(16) 0.018(8) Uiso 1 d .
HN3_1 H 0.0947(25) 0.2183(19) 0.2761(19) 0.032(9) Uiso 1 d .
HN4_1 H -0.0109(27) 0.2990(20) 0.2486(18) 0.032(10) Uiso 1 d .
N1_1 N -0.0891(2) 0.21753(14) 0.12736(13) 0.0263(5) Uani 1 d .
N2_1 N -0.0458(2) 0.11019(14) 0.22155(14) 0.0259(5) Uani 1 d .
N3_1 N 0.0927(2) 0.22154(13) 0.32229(13) 0.0230(5) Uani 1 d .
N4_1 N 0.0324(2) 0.33155(13) 0.23770(13) 0.0241(5) Uani 1 d .
CA1_1 C -0.1149(2) 0.2786(2) 0.1056(2) 0.0273(6) Uani 1 d .
CA2_1 C -0.1609(2) 0.1605(2) 0.0986(2) 0.0272(6) Uani 1 d .
CA3_1 C -0.0993(2) 0.0677(2) 0.1626(2) 0.0257(6) Uani 1 d .
CA4_1 C 0.0031(2) 0.0699(2) 0.2618(2) 0.0263(6) Uani 1 d .
CA5_1 C 0.0909(2) 0.1644(2) 0.3584(2) 0.0251(6) Uani 1 d .
CA6_1 C 0.1292(2) 0.2835(2) 0.36838(15) 0.0232(6) Uani 1 d .
CA7_1 C 0.1071(2) 0.37007(15) 0.2867(2) 0.0238(6) Uani 1 d .
CA8_1 C 0.0149(2) 0.3674(2) 0.1825(2) 0.0254(6) Uani 1 d .
CB1_1 C -0.2058(2) 0.2582(2) 0.0604(2) 0.0324(7) Uani 1 d .
HB1_1 H -0.2404(2) 0.2887(2) 0.0377(2) 0.039 Uiso 1 calc R
CB2_1 C -0.2335(2) 0.1871(2) 0.0559(2) 0.0325(7) Uani 1 d .
HB2_1 H -0.2901(2) 0.1601(2) 0.0295(2) 0.039 Uiso 1 calc R
CB3_1 C -0.0810(2) -0.0028(2) 0.1647(2) 0.0307(7) Uani 1 d .
HB3_1 H -0.1076(2) -0.0427(2) 0.1312(2) 0.037 Uiso 1 calc R
CB4_1 C -0.0174(2) -0.0015(2) 0.2246(2) 0.0287(7) Uani 1 d .
HB4_1 H 0.0082(2) -0.0404(2) 0.2388(2) 0.034 Uiso 1 calc R
CB5_1 C 0.1284(2) 0.1929(2) 0.4300(2) 0.0271(6) Uani 1 d .
HB5_1 H 0.1357(2) 0.1667(2) 0.4665(2) 0.032 Uiso 1 calc R
CB6_1 C 0.1513(2) 0.2645(2) 0.4357(2) 0.0246(6) Uani 1 d .
HB6_1 H 0.1773(2) 0.2961(2) 0.4769(2) 0.030 Uiso 1 calc R
CB7_1 C 0.1401(2) 0.4329(2) 0.2599(2) 0.0253(6) Uani 1 d .
HB7_1 H 0.1907(2) 0.4690(2) 0.2819(2) 0.030 Uiso 1 calc R
CB8_1 C 0.0847(2) 0.4306(2) 0.1967(2) 0.0258(6) Uani 1 d .
HB8_1 H 0.0912(2) 0.4647(2) 0.1675(2) 0.031 Uiso 1 calc R
CM1_1 C -0.0612(2) 0.3473(2) 0.1249(2) 0.0277(6) Uani 1 d .
CM2_1 C -0.1625(2) 0.0903(2) 0.1107(2) 0.0283(6) Uani 1 d .
CM3_1 C 0.0586(2) 0.0930(2) 0.3290(2) 0.0248(6) Uani 1 d .
CM4_1 C 0.1446(2) 0.3523(2) 0.3514(2) 0.0238(6) Uani 1 d .
C11_1 C -0.0893(2) 0.4043(2) 0.0857(2) 0.0274(6) Uani 1 d .
C12_1 C -0.0868(2) 0.3997(2) 0.0142(2) 0.0332(7) Uani 1 d .
C13_1 C -0.1154(3) 0.4541(2) -0.0205(2) 0.0428(9) Uani 1 d .
H13_1 H -0.1145(3) 0.4510(2) -0.0681(2) 0.051 Uiso 1 calc R
C14_1 C -0.1449(3) 0.5123(2) 0.0136(2) 0.0455(10) Uani 1 d .
C15_1 C -0.1465(3) 0.5162(2) 0.0844(2) 0.0402(8) Uani 1 d .
H15_1 H -0.1655(3) 0.5558(2) 0.1079(2) 0.048 Uiso 1 calc R
C16_1 C -0.1207(2) 0.4630(2) 0.1211(2) 0.0329(7) Uani 1 d .
C17_1 C -0.0550(3) 0.3382(2) -0.0272(2) 0.0458(9) Uani 1 d .
H17A_1 H -0.1101(4) 0.3031(7) -0.0491(12) 0.069 Uiso 1 calc R
H17B_1 H -0.0120(16) 0.3171(9) 0.0034(3) 0.069 Uiso 1 calc R
H17C_1 H -0.0226(18) 0.3553(3) -0.0625(10) 0.069 Uiso 1 calc R
C18_1 C -0.1783(3) 0.5703(3) -0.0253(3) 0.0654(14) Uani 1 d .
H18A_1 H -0.1984(25) 0.6055(10) 0.0064(5) 0.098 Uiso 1 calc R
H18B_1 H -0.2313(17) 0.5495(4) -0.0624(12) 0.098 Uiso 1 calc R
H18C_1 H -0.1264(8) 0.5927(13) -0.0447(16) 0.098 Uiso 1 calc R
C19_1 C -0.1312(3) 0.4684(2) 0.1962(2) 0.0436(9) Uani 1 d .
H19A_1 H -0.0689(3) 0.4814(14) 0.2255(2) 0.065 Uiso 1 calc R
H19B_1 H -0.1617(18) 0.4232(5) 0.2045(4) 0.065 Uiso 1 calc R
H19C_1 H -0.1698(17) 0.5042(10) 0.2068(4) 0.065 Uiso 1 calc R
C21_1 C -0.2429(2) 0.0342(2) 0.0702(2) 0.0282(7) Uani 1 d .
C22_1 C -0.2344(3) -0.0079(2) 0.0084(2) 0.0355(8) Uani 1 d .
C23_1 C -0.3108(3) -0.0613(2) -0.0243(2) 0.0425(9) Uani 1 d .
H23_1 H -0.3054(3) -0.0898(2) -0.0653(2) 0.051 Uiso 1 calc R
C24_1 C -0.3944(3) -0.0732(2) 0.0023(2) 0.0433(9) Uani 1 d .
C25_1 C -0.4014(3) -0.0293(2) 0.0628(2) 0.0408(9) Uani 1 d .
H25_1 H -0.4581(3) -0.0358(2) 0.0804(2) 0.049 Uiso 1 calc R
C26_1 C -0.3271(2) 0.0238(2) 0.0980(2) 0.0327(7) Uani 1 d .
C27_1 C -0.1437(3) 0.0015(3) -0.0216(2) 0.0580(11) Uani 1 d .
H27A_1 H -0.1564(7) -0.0224(15) -0.0692(6) 0.087 Uiso 1 calc R
H27B_1 H -0.0952(8) -0.0185(16) 0.0055(10) 0.087 Uiso 1 calc R
H27C_1 H -0.1216(13) 0.0515(3) -0.0201(16) 0.087 Uiso 1 calc R
C28_1 C -0.4750(3) -0.1321(2) -0.0334(3) 0.0671(15) Uani 1 d .
H28A_1 H -0.5264(11) -0.1120(3) -0.0570(16) 0.101 Uiso 1 calc R
H28B_1 H -0.4980(17) -0.1581(12) 0.0008(3) 0.101 Uiso 1 calc R
H28C_1 H -0.4522(8) -0.1638(11) -0.0668(14) 0.101 Uiso 1 calc R
C29_1 C -0.3377(3) 0.0707(2) 0.1631(2) 0.0391(8) Uani 1 d .
H29A_1 H -0.3369(19) 0.1189(3) 0.1544(4) 0.059 Uiso 1 calc R
H29B_1 H -0.2855(10) 0.0694(11) 0.2001(4) 0.059 Uiso 1 calc R
H29C_1 H -0.3975(9) 0.0537(8) 0.1765(8) 0.059 Uiso 1 calc R
C31_1 C 0.0817(2) 0.0370(2) 0.3715(2) 0.0258(6) Uani 1 d .
C32_1 C 0.0075(3) -0.0050(2) 0.3938(2) 0.0361(8) Uani 1 d .
C33_1 C 0.0313(4) -0.0588(2) 0.4306(2) 0.0505(11) Uani 1 d .
H33_1 H -0.0175(4) -0.0871(2) 0.4454(2) 0.061 Uiso 1 calc R
C34_1 C 0.1229(4) -0.0724(2) 0.4461(2) 0.0551(12) Uani 1 d .
C35_1 C 0.1948(3) -0.0292(2) 0.4254(2) 0.0478(10) Uani 1 d .
H35_1 H 0.2577(3) -0.0373(2) 0.4364(2) 0.057 Uiso 1 calc R
C36_1 C 0.1768(3) 0.0263(2) 0.3884(2) 0.0339(7) Uani 1 d .
C37_1 C -0.0945(3) 0.0081(2) 0.3800(2) 0.0493(10) Uani 1 d .
H37A_1 H -0.1238(7) -0.0124(14) 0.3327(5) 0.074 Uiso 1 calc R
H37B_1 H -0.0951(3) 0.0586(2) 0.3868(15) 0.074 Uiso 1 calc R
H37C_1 H -0.1297(6) -0.0135(14) 0.4117(10) 0.074 Uiso 1 calc R
C38_1 C 0.1466(6) -0.1328(3) 0.4841(3) 0.098(2) Uani 1 d .
H38A_1 H 0.0940(15) -0.1491(18) 0.5060(22) 0.148 Uiso 1 calc R
H38B_1 H 0.2035(21) -0.1164(8) 0.5190(18) 0.148 Uiso 1 calc R
H38C_1 H 0.1576(37) -0.1715(11) 0.4513(5) 0.148 Uiso 1 calc R
C39_1 C 0.2586(3) 0.0710(2) 0.3665(2) 0.0440(9) Uani 1 d .
H39A_1 H 0.3138(7) 0.0475(7) 0.3709(14) 0.066 Uiso 1 calc R
H39B_1 H 0.2739(13) 0.1169(6) 0.3959(9) 0.066 Uiso 1 calc R
H39C_1 H 0.2402(8) 0.0771(12) 0.3187(5) 0.066 Uiso 1 calc R
C41_1 C 0.2034(2) 0.41046(15) 0.40546(15) 0.0233(6) Uani 1 d .
C42_1 C 0.1600(2) 0.4648(2) 0.43605(15) 0.0249(6) Uani 1 d .
C43_1 C 0.2168(3) 0.5175(2) 0.4876(2) 0.0310(7) Uani 1 d .
H43_1 H 0.1885(3) 0.5537(2) 0.5083(2) 0.037 Uiso 1 calc R
C44_1 C 0.3143(3) 0.5180(2) 0.5093(2) 0.0310(7) Uani 1 d .
C45_1 C 0.3545(2) 0.4627(2) 0.4788(2) 0.0311(7) Uani 1 d .
H45_1 H 0.4194(2) 0.4617(2) 0.4935(2) 0.037 Uiso 1 calc R
C46_1 C 0.3012(2) 0.4088(2) 0.4270(2) 0.0274(6) Uani 1 d .
C47_1 C 0.0545(2) 0.4665(2) 0.4151(2) 0.0326(7) Uani 1 d .
H47A_1 H 0.0430(3) 0.4820(12) 0.3705(6) 0.049 Uiso 1 calc R
H47B_1 H 0.0346(4) 0.4990(10) 0.4495(7) 0.049 Uiso 1 calc R
H47C_1 H 0.0187(3) 0.4195(3) 0.4120(12) 0.049 Uiso 1 calc R
C48_1 C 0.3757(3) 0.5779(2) 0.5618(2) 0.0421(9) Uani 1 d .
H48A_1 H 0.4169(14) 0.6069(9) 0.5387(3) 0.063 Uiso 1 calc R
H48B_1 H 0.4143(14) 0.5584(2) 0.5968(8) 0.063 Uiso 1 calc R
H48C_1 H 0.3353(3) 0.6066(8) 0.5835(10) 0.063 Uiso 1 calc R
C49_1 C 0.3505(2) 0.3517(2) 0.3943(2) 0.0357(8) Uani 1 d .
H49A_1 H 0.3403(15) 0.3100(5) 0.4161(9) 0.054 Uiso 1 calc R
H49B_1 H 0.4182(3) 0.3692(5) 0.4007(11) 0.054 Uiso 1 calc R
H49C_1 H 0.3244(12) 0.3396(9) 0.3452(3) 0.054 Uiso 1 calc R
Cl1A_1 Cl 0.18590(8) 0.23392(6) 0.15435(5) 0.0372(2) Uani 0.85 d P
Cl1B_1 Cl 0.1592(7) 0.1770(5) 0.1421(4) 0.063(2) Uani 0.15 d P
O1_1 O 0.2454(3) 0.1893(2) 0.1285(2) 0.0791(11) Uani 1 d .
O2A_1 O 0.1040(5) 0.1926(2) 0.1761(3) 0.0336(10) Uani 0.85 d P
O3A_1 O 0.2377(2) 0.2831(2) 0.2140(2) 0.0606(10) Uani 0.85 d P
O4A_1 O 0.1494(3) 0.2724(2) 0.1021(2) 0.0741(12) Uani 0.85 d P
O2B_1 O 0.1843(22) 0.1254(16) 0.1825(13) 0.094(9) Uani 0.15 d P
O3B_1 O 0.0971(27) 0.1483(20) 0.0792(13) 0.128(13) Uani 0.15 d P
O4B_1 O 0.1109(27) 0.2232(16) 0.1819(20) 0.049(8) Uani 0.15 d P
Cl2_1 Cl -0.15223(6) 0.24142(5) 0.33725(4) 0.0397(2) Uani 1 d .
O5_1 O -0.1253(2) 0.23623(12) 0.26823(12) 0.0333(5) Uani 1 d .
O6A_1 O -0.2388(6) 0.2607(6) 0.3399(4) 0.065(2) Uani 0.50 d P
O7A_1 O -0.0792(6) 0.2895(9) 0.3832(4) 0.131(5) Uani 0.50 d P
O8A_1 O -0.1534(13) 0.1710(6) 0.3528(6) 0.131(5) Uani 0.50 d P
O6B_1 O -0.1634(11) 0.3157(5) 0.3544(4) 0.107(4) Uani 0.50 d P
O7B_1 O -0.0847(5) 0.2285(6) 0.3889(4) 0.057(2) Uani 0.50 d P
O8B_1 O -0.2423(7) 0.2020(10) 0.3318(5) 0.133(6) Uani 0.50 d P
Zn_2 Zn 0.5108(11) 0.7323(9) 0.2641(8) 0.018(3) Uani 0.02 d P
HN1_2 H 0.5346(29) 0.7899(21) 0.2226(20) 0.039(11) Uiso 0.98 d P
HN2_2 H 0.5993(25) 0.6961(18) 0.2703(19) 0.025(9) Uiso 0.98 d P
HN3_2 H 0.4268(23) 0.6578(17) 0.2502(17) 0.015(8) Uiso 0.98 d P
HN4_2 H 0.4633(26) 0.7757(18) 0.3171(17) 0.024(9) Uiso 0.98 d P
N1_2 N 0.5841(2) 0.82529(14) 0.24066(14) 0.0259(5) Uani 1 d .
N2_2 N 0.6089(2) 0.67146(14) 0.23320(14) 0.0251(5) Uani 1 d .
N3_2 N 0.4235(2) 0.63702(14) 0.28170(14) 0.0248(5) Uani 1 d .
N4_2 N 0.4120(2) 0.79384(13) 0.30692(14) 0.0257(5) Uani 1 d .
CA1_2 C 0.5712(2) 0.8923(2) 0.2665(2) 0.0273(6) Uani 1 d .
CA2_2 C 0.6744(2) 0.8274(2) 0.2243(2) 0.0272(6) Uani 1 d .
CA3_2 C 0.6759(2) 0.6976(2) 0.1962(2) 0.0275(6) Uani 1 d .
CA4_2 C 0.5908(2) 0.5984(2) 0.2184(2) 0.0268(6) Uani 1 d .
CA5_2 C 0.4603(2) 0.5747(2) 0.2845(2) 0.0264(6) Uani 1 d .
CA6_2 C 0.3513(2) 0.6391(2) 0.3202(2) 0.0249(6) Uani 1 d .
CA7_2 C 0.3236(2) 0.7640(2) 0.3183(2) 0.0264(6) Uani 1 d .
CA8_2 C 0.4123(2) 0.8641(2) 0.3009(2) 0.0270(6) Uani 1 d .
CB1_2 C 0.6582(2) 0.9397(2) 0.2665(2) 0.0343(7) Uani 1 d .
HB1_2 H 0.6704(2) 0.9888(2) 0.2817(2) 0.041 Uiso 1 calc R
CB2_2 C 0.7196(2) 0.8999(2) 0.2403(2) 0.0339(7) Uani 1 d .
HB2_2 H 0.7812(2) 0.9174(2) 0.2339(2) 0.041 Uiso 1 calc R
CB3_2 C 0.6999(3) 0.6382(2) 0.1553(2) 0.0335(7) Uani 1 d .
HB3_2 H 0.7437(3) 0.6401(2) 0.1250(2) 0.040 Uiso 1 calc R
CB4_2 C 0.6478(2) 0.5779(2) 0.1681(2) 0.0311(7) Uani 1 d .
HB4_2 H 0.6492(2) 0.5314(2) 0.1476(2) 0.037 Uiso 1 calc R
CB5_2 C 0.4103(2) 0.5372(2) 0.3291(2) 0.0281(6) Uani 1 d .
HB5_2 H 0.4214(2) 0.4936(2) 0.3419(2) 0.034 Uiso 1 calc R
CB6_2 C 0.3435(2) 0.5752(2) 0.3500(2) 0.0274(6) Uani 1 d .
HB6_2 H 0.3005(2) 0.5619(2) 0.3787(2) 0.033 Uiso 1 calc R
CB7_2 C 0.2660(2) 0.8186(2) 0.3195(2) 0.0297(7) Uani 1 d .
HB7_2 H 0.2026(2) 0.8135(2) 0.3262(2) 0.036 Uiso 1 calc R
CB8_2 C 0.3191(2) 0.8795(2) 0.3091(2) 0.0294(7) Uani 1 d .
HB8_2 H 0.2986(2) 0.9233(2) 0.3076(2) 0.035 Uiso 1 calc R
CM1_2 C 0.4890(2) 0.9119(2) 0.2892(2) 0.0281(6) Uani 1 d .
CM2_2 C 0.7150(2) 0.7696(2) 0.1992(2) 0.0287(7) Uani 1 d .
CM3_2 C 0.5307(2) 0.5528(2) 0.2486(2) 0.0258(6) Uani 1 d .
CM4_2 C 0.2974(2) 0.6944(2) 0.32967(15) 0.0233(6) Uani 1 d .
C11_2 C 0.4851(2) 0.9902(2) 0.3034(2) 0.0335(7) Uani 1 d .
C12_2 C 0.4401(3) 1.0237(2) 0.2521(2) 0.0407(9) Uani 1 d .
C13_2 C 0.4413(3) 1.0981(2) 0.2681(3) 0.0578(13) Uani 1 d .
H13_2 H 0.4114(3) 1.1216(2) 0.2344(3) 0.069 Uiso 1 calc R
C14_2 C 0.4856(4) 1.1369(2) 0.3326(3) 0.0646(14) Uani 1 d .
C15_2 C 0.5281(3) 1.1018(2) 0.3823(3) 0.0627(13) Uani 1 d .
H15_2 H 0.5576(3) 1.1276(2) 0.4259(3) 0.075 Uiso 1 calc R
C16_2 C 0.5282(3) 1.0289(2) 0.3694(2) 0.0462(9) Uani 1 d .
C17_2 C 0.3900(3) 0.9825(2) 0.1825(2) 0.0580(12) Uani 1 d .
H17A_2 H 0.3883(21) 1.0138(5) 0.1481(4) 0.087 Uiso 1 calc R
H17B_2 H 0.3255(8) 0.9627(15) 0.1855(5) 0.087 Uiso 1 calc R
H17C_2 H 0.4240(14) 0.9445(11) 0.1691(8) 0.087 Uiso 1 calc R
C18_2 C 0.4857(5) 1.2164(2) 0.3487(4) 0.102(2) Uani 1 d .
H18A_2 H 0.5482(11) 1.2419(2) 0.3478(28) 0.153 Uiso 1 calc R
H18B_2 H 0.4700(37) 1.2279(5) 0.3943(12) 0.153 Uiso 1 calc R
H18C_2 H 0.4388(27) 1.2299(5) 0.3144(16) 0.153 Uiso 1 calc R
C19_2 C 0.5775(4) 0.9935(3) 0.4259(3) 0.0670(13) Uani 1 d .
H19A_2 H 0.5922(24) 1.0259(8) 0.4694(5) 0.100 Uiso 1 calc R
H19B_2 H 0.6359(14) 0.9807(18) 0.4135(10) 0.100 Uiso 1 calc R
H19C_2 H 0.5358(11) 0.9512(11) 0.4307(13) 0.100 Uiso 1 calc R
C21_2 C 0.8110(2) 0.7848(2) 0.1774(2) 0.0337(7) Uani 1 d .
C22_2 C 0.8944(3) 0.7896(2) 0.2286(2) 0.0396(8) Uani 1 d .
C23_2 C 0.9826(3) 0.8057(2) 0.2089(3) 0.0501(11) Uani 1 d .
H23_2 H 1.0383(3) 0.8096(2) 0.2419(3) 0.060 Uiso 1 calc R
C24_2 C 0.9906(3) 0.8162(2) 0.1412(3) 0.0537(12) Uani 1 d .
C25_2 C 0.9088(3) 0.8088(2) 0.0921(2) 0.0510(11) Uani 1 d .
H25_2 H 0.9139(3) 0.8142(2) 0.0464(2) 0.061 Uiso 1 calc R
C26_2 C 0.8171(3) 0.7934(2) 0.1094(2) 0.0416(9) Uani 1 d .
C27_2 C 0.8881(3) 0.7792(2) 0.3019(2) 0.0542(11) Uani 1 d .
H27A_2 H 0.8541(20) 0.7322(6) 0.3017(3) 0.081 Uiso 1 calc R
H27B_2 H 0.8545(20) 0.8143(11) 0.3224(6) 0.081 Uiso 1 calc R
H27C_2 H 0.9517(3) 0.7845(17) 0.3288(5) 0.081 Uiso 1 calc R
C28_2 C 1.0899(4) 0.8378(2) 0.1236(4) 0.084(2) Uani 1 d .
H28A_2 H 1.1330(8) 0.8083(16) 0.1428(19) 0.126 Uiso 1 calc R
H28B_2 H 1.1140(14) 0.8870(7) 0.1433(20) 0.126 Uiso 1 calc R
H28C_2 H 1.0853(6) 0.8317(22) 0.0737(4) 0.126 Uiso 1 calc R
C29_2 C 0.7282(3) 0.7856(3) 0.0550(2) 0.0584(12) Uani 1 d .
H29A_2 H 0.7461(3) 0.7903(18) 0.0105(4) 0.088 Uiso 1 calc R
H29B_2 H 0.6915(12) 0.8221(11) 0.0675(9) 0.088 Uiso 1 calc R
H29C_2 H 0.6902(12) 0.7394(7) 0.0521(12) 0.088 Uiso 1 calc R
C31_2 C 0.5437(2) 0.4766(2) 0.2417(2) 0.0259(6) Uani 1 d .
C32_2 C 0.4698(2) 0.4225(2) 0.2043(2) 0.0323(7) Uani 1 d .
C33_2 C 0.4887(3) 0.3526(2) 0.1931(2) 0.0369(8) Uani 1 d .
H33_2 H 0.4401(3) 0.3164(2) 0.1682(2) 0.044 Uiso 1 calc R
C34_2 C 0.5770(3) 0.3356(2) 0.2179(2) 0.0349(7) Uani 1 d .
C35_2 C 0.6477(2) 0.3893(2) 0.2579(2) 0.0303(7) Uani 1 d .
H35_2 H 0.7066(2) 0.3779(2) 0.2765(2) 0.036 Uiso 1 calc R
C36_2 C 0.6329(2) 0.4593(2) 0.2706(2) 0.0263(6) Uani 1 d .
C37_2 C 0.3726(3) 0.4366(2) 0.1728(2) 0.0470(10) Uani 1 d .
H37A_2 H 0.3310(7) 0.4348(15) 0.2066(5) 0.070 Uiso 1 calc R
H37B_2 H 0.3455(9) 0.4010(9) 0.1325(9) 0.070 Uiso 1 calc R
H37C_2 H 0.3792(4) 0.4831(7) 0.1590(14) 0.070 Uiso 1 calc R
C38_2 C 0.5981(3) 0.2606(2) 0.1998(2) 0.0513(11) Uani 1 d .
H38A_2 H 0.6446(16) 0.2509(6) 0.2369(7) 0.077 Uiso 1 calc R
H38B_2 H 0.6233(20) 0.2566(5) 0.1571(9) 0.077 Uiso 1 calc R
H38C_2 H 0.5400(5) 0.2267(2) 0.1938(15) 0.077 Uiso 1 calc R
C39_2 C 0.7093(2) 0.5146(2) 0.3175(2) 0.0319(7) Uani 1 d .
H39A_2 H 0.6809(4) 0.5416(8) 0.3513(8) 0.048 Uiso 1 calc R
H39B_2 H 0.7386(12) 0.5462(8) 0.2900(2) 0.048 Uiso 1 calc R
H39C_2 H 0.7572(9) 0.4915(2) 0.3413(10) 0.048 Uiso 1 calc R
C41_2 C 0.2047(2) 0.6773(2) 0.3544(2) 0.0249(6) Uani 1 d .
C42_2 C 0.2018(2) 0.6919(2) 0.4255(2) 0.0279(6) Uani 1 d .
C43_2 C 0.1137(2) 0.6766(2) 0.4466(2) 0.0308(7) Uani 1 d .
H43_2 H 0.1113(2) 0.6857(2) 0.4940(2) 0.037 Uiso 1 calc R
C44_2 C 0.0299(2) 0.6483(2) 0.3998(2) 0.0329(7) Uani 1 d .
C45_2 C 0.0352(2) 0.6345(2) 0.3292(2) 0.0338(7) Uani 1 d .
H45_2 H -0.0208(2) 0.6158(2) 0.2970(2) 0.041 Uiso 1 calc R
C46_2 C 0.1210(2) 0.6475(2) 0.3054(2) 0.0292(7) Uani 1 d .
C47_2 C 0.2905(3) 0.7241(2) 0.4782(2) 0.0378(8) Uani 1 d .
H47A_2 H 0.3153(11) 0.7702(6) 0.4685(8) 0.057 Uiso 1 calc R
H47B_2 H 0.3380(7) 0.6935(7) 0.4757(9) 0.057 Uiso 1 calc R
H47C_2 H 0.2749(4) 0.7291(13) 0.5243(2) 0.057 Uiso 1 calc R
C48_2 C -0.0643(3) 0.6326(2) 0.4237(2) 0.0469(9) Uani 1 d .
H48A_2 H -0.1062(8) 0.6641(10) 0.4070(13) 0.070 Uiso 1 calc R
H48B_2 H -0.0537(4) 0.6396(15) 0.4739(2) 0.070 Uiso 1 calc R
H48C_2 H -0.0935(10) 0.5839(5) 0.4056(12) 0.070 Uiso 1 calc R
C49_2 C 0.1232(3) 0.6327(2) 0.2281(2) 0.0392(8) Uani 1 d .
H49A_2 H 0.1693(14) 0.6019(11) 0.2203(2) 0.059 Uiso 1 calc R
H49B_2 H 0.1411(18) 0.6769(2) 0.2119(3) 0.059 Uiso 1 calc R
H49C_2 H 0.0607(5) 0.6099(13) 0.2032(2) 0.059 Uiso 1 calc R
Cl3_2 Cl 0.35730(7) 0.73255(6) 0.12147(5) 0.0422(2) Uani 0.98 d P
O9_2 O 0.4380(2) 0.71279(13) 0.16710(12) 0.0362(6) Uani 0.98 d P
O10A_2 O 0.3077(6) 0.6713(3) 0.0749(5) 0.098(3) Uani 0.69 d P
O11A_2 O 0.3937(5) 0.7832(5) 0.0845(5) 0.096(3) Uani 0.69 d P
O12A_2 O 0.2930(5) 0.7612(6) 0.1612(3) 0.101(3) Uani 0.69 d P
O10B_2 O 0.3643(15) 0.7080(16) 0.0529(6) 0.112(8) Uani 0.29 d P
O11B_2 O 0.3739(13) 0.8061(7) 0.1337(11) 0.092(6) Uani 0.29 d P
O12B_2 O 0.2784(8) 0.7008(10) 0.1410(10) 0.088(5) Uani 0.29 d P
Cl4A_2 Cl 0.61335(10) 0.73183(8) 0.42519(6) 0.0417(3) Uani 0.75 d P
Cl4B_2 Cl 0.6594(3) 0.7707(3) 0.4162(2) 0.0427(9) Uani 0.23 d P
O13_2 O 0.5894(2) 0.7541(2) 0.35858(13) 0.0466(7) Uani 0.98 d P
O14_2 O 0.6553(3) 0.7856(2) 0.4786(2) 0.0907(14) Uani 0.98 d P
O15A_2 O 0.5259(4) 0.7018(4) 0.4421(2) 0.107(2) Uani 0.75 d P
O16A_2 O 0.6712(5) 0.6785(3) 0.4163(3) 0.090(2) Uani 0.75 d P
O15B_2 O 0.7026(14) 0.8409(9) 0.4069(8) 0.084(5) Uani 0.23 d P
O16B_2 O 0.7300(11) 0.7308(13) 0.4091(7) 0.079(5) Uani 0.23 d P
C2A_3 C 0.4734(9) 0.5100(9) 0.0079(5) 0.094(6) Uani 0.50 d P
C2B_3 C 0.4458(11) 0.4045(14) 0.0232(7) 0.129(9) Uani 0.50 d P
C1_3 C 0.4413(12) 0.5831(8) -0.0284(6) 0.240(9) Uani 1 d .
OA_3 O 0.5129(9) 0.6372(8) -0.0066(5) 0.132(5) Uani 0.50 d P
OB_3 O 0.4098(11) 0.5271(7) 0.0174(6) 0.147(6) Uani 0.50 d P

loop_
_atom_type_symbol
_atom_type_description
_atom_type_scat_dispersion_real
_atom_type_scat_dispersion_imag
_atom_type_scat_source
Cl Cl 0.1484 0.1585 'International Tables Vol C Tables 4.2.6.8 and 6.1.1.4'
O O 0.0106 0.0060 'International Tables Vol C Tables 4.2.6.8 and 6.1.1.4'
N N 0.0061 0.0033 'International Tables Vol C Tables 4.2.6.8 and 6.1.1.4'
C C 0.0033 0.0016 'International Tables Vol C Tables 4.2.6.8 and 6.1.1.4'
H H 0.0000 0.0000 'International Tables Vol C Tables 4.2.6.8 and 6.1.1.4'
Zn Zn 0.2839 1.4301 'International Tables Vol C Tables 4.2.6.8 and 6.1.1.4'

loop_
_geom_angle_atom_site_label_1
_geom_angle_atom_site_label_2
_geom_angle_atom_site_label_3
_geom_angle
_geom_angle_site_symmetry_1
_geom_angle_site_symmetry_3
CA1_1 N1_1 CA2_1 109.2(3) . .
CA1_1 N1_1 HN1_1 122.5(21) . .
CA2_1 N1_1 HN1_1 125.3(21) . .
CA4_1 N2_1 CA3_1 109.9(3) . .
CA4_1 N2_1 HN2_1 123.4(23) . .
CA3_1 N2_1 HN2_1 122.1(24) . .
CA6_1 N3_1 CA5_1 109.1(2) . .
CA6_1 N3_1 HN3_1 121.8(22) . .
CA5_1 N3_1 HN3_1 124.4(22) . .
CA7_1 N4_1 CA8_1 110.0(2) . .
CA7_1 N4_1 HN4_1 121.7(23) . .
CA8_1 N4_1 HN4_1 124.0(23) . .
N1_1 CA1_1 CM1_1 125.9(3) . .
N1_1 CA1_1 CB1_1 107.0(3) . .
CM1_1 CA1_1 CB1_1 127.1(3) . .
N1_1 CA2_1 CM2_1 126.1(3) . .
N1_1 CA2_1 CB2_1 107.2(3) . .
CM2_1 CA2_1 CB2_1 126.7(3) . .
N2_1 CA3_1 CM2_1 125.8(3) . .
N2_1 CA3_1 CB3_1 107.4(3) . .
CM2_1 CA3_1 CB3_1 126.7(3) . .
N2_1 CA4_1 CM3_1 126.7(3) . .
N2_1 CA4_1 CB4_1 107.0(3) . .
CM3_1 CA4_1 CB4_1 126.3(3) . .
N3_1 CA5_1 CM3_1 125.6(3) . .
N3_1 CA5_1 CB5_1 106.8(3) . .
CM3_1 CA5_1 CB5_1 127.6(3) . .
N3_1 CA6_1 CM4_1 126.1(3) . .
N3_1 CA6_1 CB6_1 107.4(2) . .
CM4_1 CA6_1 CB6_1 126.5(3) . .
N4_1 CA7_1 CM4_1 127.1(3) . .
N4_1 CA7_1 CB7_1 106.9(2) . .
CM4_1 CA7_1 CB7_1 126.0(3) . .
N4_1 CA8_1 CM1_1 126.3(3) . .
N4_1 CA8_1 CB8_1 106.8(3) . .
CM1_1 CA8_1 CB8_1 126.8(3) . .
CB2_1 CB1_1 CA1_1 108.4(3) . .
CB2_1 CB1_1 HB1_1 125.8(2) . .
CA1_1 CB1_1 HB1_1 125.8(2) . .
CB1_1 CB2_1 CA2_1 108.1(3) . .
CB1_1 CB2_1 HB2_1 125.9(2) . .
CA2_1 CB2_1 HB2_1 125.9(2) . .
CB4_1 CB3_1 CA3_1 107.7(3) . .
CB4_1 CB3_1 HB3_1 126.1(2) . .
CA3_1 CB3_1 HB3_1 126.1(2) . .
CB3_1 CB4_1 CA4_1 108.0(3) . .
CB3_1 CB4_1 HB4_1 126.0(2) . .
CA4_1 CB4_1 HB4_1 126.0(2) . .
CB6_1 CB5_1 CA5_1 108.2(3) . .
CB6_1 CB5_1 HB5_1 125.9(2) . .
CA5_1 CB5_1 HB5_1 125.9(2) . .
CB5_1 CB6_1 CA6_1 108.5(3) . .
CB5_1 CB6_1 HB6_1 125.8(2) . .
CA6_1 CB6_1 HB6_1 125.8(2) . .
CB8_1 CB7_1 CA7_1 107.9(3) . .
CB8_1 CB7_1 HB7_1 126.1(2) . .
CA7_1 CB7_1 HB7_1 126.1(2) . .
CB7_1 CB8_1 CA8_1 108.4(3) . .
CB7_1 CB8_1 HB8_1 125.8(2) . .
CA8_1 CB8_1 HB8_1 125.8(2) . .
CA1_1 CM1_1 CA8_1 124.0(3) . .
CA1_1 CM1_1 C11_1 118.6(3) . .
CA8_1 CM1_1 C11_1 117.2(3) . .
CA2_1 CM2_1 CA3_1 125.6(3) . .
CA2_1 CM2_1 C21_1 118.4(3) . .
CA3_1 CM2_1 C21_1 115.8(3) . .
CA5_1 CM3_1 CA4_1 124.2(3) . .
CA5_1 CM3_1 C31_1 118.5(3) . .
CA4_1 CM3_1 C31_1 117.2(3) . .
CA6_1 CM4_1 CA7_1 124.2(3) . .
CA6_1 CM4_1 C41_1 118.1(3) . .
CA7_1 CM4_1 C41_1 117.7(3) . .
C12_1 C11_1 C16_1 120.1(3) . .
C12_1 C11_1 CM1_1 121.1(3) . .
C16_1 C11_1 CM1_1 118.9(3) . .
C13_1 C12_1 C11_1 118.8(3) . .
C13_1 C12_1 C17_1 118.2(3) . .
C11_1 C12_1 C17_1 123.0(3) . .
C14_1 C13_1 C12_1 121.8(3) . .
C14_1 C13_1 H13_1 119.1(2) . .
C12_1 C13_1 H13_1 119.1(2) . .
C13_1 C14_1 C15_1 118.6(3) . .
C13_1 C14_1 C18_1 121.2(4) . .
C15_1 C14_1 C18_1 120.2(4) . .
C14_1 C15_1 C16_1 122.0(4) . .
C14_1 C15_1 H15_1 119.0(2) . .
C16_1 C15_1 H15_1 119.0(2) . .
C15_1 C16_1 C11_1 118.7(3) . .
C15_1 C16_1 C19_1 118.8(3) . .
C11_1 C16_1 C19_1 122.5(3) . .
C12_1 C17_1 H17A_1 109.5(2) . .
C12_1 C17_1 H17B_1 109.5(2) . .
H17A_1 C17_1 H17B_1 109.5 . .
C12_1 C17_1 H17C_1 109.5(2) . .
H17A_1 C17_1 H17C_1 109.5 . .
H17B_1 C17_1 H17C_1 109.5 . .
C14_1 C18_1 H18A_1 109.5(3) . .
C14_1 C18_1 H18B_1 109.5(3) . .
H18A_1 C18_1 H18B_1 109.5 . .
C14_1 C18_1 H18C_1 109.5(2) . .
H18A_1 C18_1 H18C_1 109.5 . .
H18B_1 C18_1 H18C_1 109.5 . .
C16_1 C19_1 H19A_1 109.5(2) . .
C16_1 C19_1 H19B_1 109.5(2) . .
H19A_1 C19_1 H19B_1 109.5 . .
C16_1 C19_1 H19C_1 109.5(2) . .
H19A_1 C19_1 H19C_1 109.5 . .
H19B_1 C19_1 H19C_1 109.5 . .
C22_1 C21_1 C26_1 120.7(3) . .
C22_1 C21_1 CM2_1 122.1(3) . .
C26_1 C21_1 CM2_1 117.2(3) . .
C23_1 C22_1 C21_1 118.5(3) . .
C23_1 C22_1 C27_1 120.0(3) . .
C21_1 C22_1 C27_1 121.5(3) . .
C24_1 C23_1 C22_1 122.0(4) . .
C24_1 C23_1 H23_1 119.0(2) . .
C22_1 C23_1 H23_1 119.0(2) . .
C23_1 C24_1 C25_1 118.0(3) . .
C23_1 C24_1 C28_1 120.9(4) . .
C25_1 C24_1 C28_1 121.2(4) . .
C26_1 C25_1 C24_1 122.4(4) . .
C26_1 C25_1 H25_1 118.8(2) . .
C24_1 C25_1 H25_1 118.8(2) . .
C25_1 C26_1 C21_1 118.4(3) . .
C25_1 C26_1 C29_1 120.8(3) . .
C21_1 C26_1 C29_1 120.8(3) . .
C22_1 C27_1 H27A_1 109.5(2) . .
C22_1 C27_1 H27B_1 109.5(2) . .
H27A_1 C27_1 H27B_1 109.5 . .
C22_1 C27_1 H27C_1 109.5(2) . .
H27A_1 C27_1 H27C_1 109.5 . .
H27B_1 C27_1 H27C_1 109.5 . .
C24_1 C28_1 H28A_1 109.5(2) . .
C24_1 C28_1 H28B_1 109.5(3) . .
H28A_1 C28_1 H28B_1 109.5 . .
C24_1 C28_1 H28C_1 109.5(3) . .
H28A_1 C28_1 H28C_1 109.5 . .
H28B_1 C28_1 H28C_1 109.5 . .
C26_1 C29_1 H29A_1 109.5(2) . .
C26_1 C29_1 H29B_1 109.5(2) . .
H29A_1 C29_1 H29B_1 109.5 . .
C26_1 C29_1 H29C_1 109.5(2) . .
H29A_1 C29_1 H29C_1 109.5 . .
H29B_1 C29_1 H29C_1 109.5 . .
C36_1 C31_1 C32_1 120.7(3) . .
C36_1 C31_1 CM3_1 119.8(3) . .
C32_1 C31_1 CM3_1 119.5(3) . .
C33_1 C32_1 C31_1 117.7(4) . .
C33_1 C32_1 C37_1 120.4(3) . .
C31_1 C32_1 C37_1 121.8(3) . .
C34_1 C33_1 C32_1 123.3(4) . .
C34_1 C33_1 H33_1 118.4(2) . .
C32_1 C33_1 H33_1 118.3(2) . .
C33_1 C34_1 C35_1 117.8(3) . .
C33_1 C34_1 C38_1 122.4(5) . .
C35_1 C34_1 C38_1 119.8(5) . .
C34_1 C35_1 C36_1 122.4(4) . .
C34_1 C35_1 H35_1 118.8(2) . .
C36_1 C35_1 H35_1 118.8(2) . .
C31_1 C36_1 C35_1 118.0(3) . .
C31_1 C36_1 C39_1 122.3(3) . .
C35_1 C36_1 C39_1 119.7(3) . .
C32_1 C37_1 H37A_1 109.5(2) . .
C32_1 C37_1 H37B_1 109.5(2) . .
H37A_1 C37_1 H37B_1 109.5 . .
C32_1 C37_1 H37C_1 109.5(2) . .
H37A_1 C37_1 H37C_1 109.5 . .
H37B_1 C37_1 H37C_1 109.5 . .
C34_1 C38_1 H38A_1 109.5(3) . .
C34_1 C38_1 H38B_1 109.5(3) . .
H38A_1 C38_1 H38B_1 109.5 . .
C34_1 C38_1 H38C_1 109.5(3) . .
H38A_1 C38_1 H38C_1 109.5 . .
H38B_1 C38_1 H38C_1 109.5 . .
C36_1 C39_1 H39A_1 109.5(2) . .
C36_1 C39_1 H39B_1 109.5(2) . .
H39A_1 C39_1 H39B_1 109.5 . .
C36_1 C39_1 H39C_1 109.5(2) . .
H39A_1 C39_1 H39C_1 109.5 . .
H39B_1 C39_1 H39C_1 109.5 . .
C42_1 C41_1 C46_1 120.8(3) . .
C42_1 C41_1 CM4_1 119.8(3) . .
C46_1 C41_1 CM4_1 119.3(3) . .
C43_1 C42_1 C41_1 118.3(3) . .
C43_1 C42_1 C47_1 120.1(3) . .
C41_1 C42_1 C47_1 121.7(3) . .
C42_1 C43_1 C44_1 122.3(3) . .
C42_1 C43_1 H43_1 118.8(2) . .
C44_1 C43_1 H43_1 118.8(2) . .
C45_1 C44_1 C43_1 117.9(3) . .
C45_1 C44_1 C48_1 120.6(3) . .
C43_1 C44_1 C48_1 121.5(3) . .
C44_1 C45_1 C46_1 122.2(3) . .
C44_1 C45_1 H45_1 118.9(2) . .
C46_1 C45_1 H45_1 118.9(2) . .
C45_1 C46_1 C41_1 118.5(3) . .
C45_1 C46_1 C49_1 119.3(3) . .
C41_1 C46_1 C49_1 122.1(3) . .
C42_1 C47_1 H47A_1 109.5(2) . .
C42_1 C47_1 H47B_1 109.5(2) . .
H47A_1 C47_1 H47B_1 109.5 . .
C42_1 C47_1 H47C_1 109.5(2) . .
H47A_1 C47_1 H47C_1 109.5 . .
H47B_1 C47_1 H47C_1 109.5 . .
C44_1 C48_1 H48A_1 109.5(2) . .
C44_1 C48_1 H48B_1 109.5(2) . .
H48A_1 C48_1 H48B_1 109.5 . .
C44_1 C48_1 H48C_1 109.5(2) . .
H48A_1 C48_1 H48C_1 109.5 . .
H48B_1 C48_1 H48C_1 109.5 . .
C46_1 C49_1 H49A_1 109.5(2) . .
C46_1 C49_1 H49B_1 109.5(2) . .
H49A_1 C49_1 H49B_1 109.5 . .
C46_1 C49_1 H49C_1 109.5(2) . .
H49A_1 C49_1 H49C_1 109.5 . .
H49B_1 C49_1 H49C_1 109.5 . .
Cl1B_1 Cl1A_1 O4B_1 73.6(14) . .
Cl1B_1 Cl1A_1 O1_1 61.8(5) . .
O4B_1 Cl1A_1 O1_1 133.5(14) . .
Cl1B_1 Cl1A_1 O4A_1 113.4(5) . .
O4B_1 Cl1A_1 O4A_1 98.3(17) . .
O1_1 Cl1A_1 O4A_1 110.1(3) . .
Cl1B_1 Cl1A_1 O3A_1 136.5(5) . .
O4B_1 Cl1A_1 O3A_1 92.8(15) . .
O1_1 Cl1A_1 O3A_1 110.4(2) . .
O4A_1 Cl1A_1 O3A_1 109.3(3) . .
Cl1B_1 Cl1A_1 O2A_1 51.1(5) . .
O4B_1 Cl1A_1 O2A_1 22.7(14) . .
O1_1 Cl1A_1 O2A_1 111.1(3) . .
O4A_1 Cl1A_1 O2A_1 108.3(3) . .
O3A_1 Cl1A_1 O2A_1 107.6(3) . .
Cl1A_1 Cl1B_1 O2A_1 82.1(6) . .
Cl1A_1 Cl1B_1 O1_1 70.9(5) . .
O2A_1 Cl1B_1 O1_1 148.6(9) . .
Cl1A_1 Cl1B_1 O3B_1 120.1(17) . .
O2A_1 Cl1B_1 O3B_1 99.6(17) . .
O1_1 Cl1B_1 O3B_1 107.5(17) . .
Cl1A_1 Cl1B_1 O2B_1 126.5(15) . .
O2A_1 Cl1B_1 O2B_1 92.0(13) . .
O1_1 Cl1B_1 O2B_1 91.4(14) . .
O3B_1 Cl1B_1 O2B_1 113.3(21) . .
Cl1A_1 Cl1B_1 O4B_1 59.6(13) . .
O2A_1 Cl1B_1 O4B_1 22.8(13) . .
O1_1 Cl1B_1 O4B_1 128.8(15) . .
O3B_1 Cl1B_1 O4B_1 107.5(21) . .
O2B_1 Cl1B_1 O4B_1 107.3(19) . .
Cl1A_1 Cl1B_1 O4A_1 38.3(3) . .
O2A_1 Cl1B_1 O4A_1 87.0(6) . .
O1_1 Cl1B_1 O4A_1 81.7(5) . .
O3B_1 Cl1B_1 O4A_1 81.8(16) . .
O2B_1 Cl1B_1 O4A_1 164.8(14) . .
O4B_1 Cl1B_1 O4A_1 67.8(14) . .
Cl1B_1 O1_1 Cl1A_1 47.4(4) . .
O4B_1 O2A_1 Cl1B_1 105.9(46) . .
O4B_1 O2A_1 Cl1A_1 59.4(44) . .
Cl1B_1 O2A_1 Cl1A_1 46.8(5) . .
Cl1A_1 O4A_1 Cl1B_1 28.3(2) . .
O2A_1 O4B_1 Cl1A_1 97.9(51) . .
O2A_1 O4B_1 Cl1B_1 51.4(38) . .
Cl1A_1 O4B_1 Cl1B_1 46.9(14) . .
O6A_1 Cl2_1 O7B_1 130.3(4) . .
O6A_1 Cl2_1 O8B_1 47.9(7) . .
O7B_1 Cl2_1 O8B_1 114.7(7) . .
O6A_1 Cl2_1 O7A_1 111.2(7) . .
O7B_1 Cl2_1 O7A_1 50.7(6) . .
O8B_1 Cl2_1 O7A_1 143.5(6) . .
O6A_1 Cl2_1 O8A_1 109.5(7) . .
O7B_1 Cl2_1 O8A_1 60.1(7) . .
O8B_1 Cl2_1 O8A_1 64.8(8) . .
O7A_1 Cl2_1 O8A_1 110.7(9) . .
O6A_1 Cl2_1 O6B_1 58.1(6) . .
O7B_1 Cl2_1 O6B_1 106.9(6) . .
O8B_1 Cl2_1 O6B_1 105.7(9) . .
O7A_1 Cl2_1 O6B_1 60.3(7) . .
O8A_1 Cl2_1 O6B_1 152.3(5) . .
O6A_1 Cl2_1 O5_1 114.7(3) . .
O7B_1 Cl2_1 O5_1 115.0(3) . .
O8B_1 Cl2_1 O5_1 109.2(4) . .
O7A_1 Cl2_1 O5_1 107.0(4) . .
O8A_1 Cl2_1 O5_1 103.4(4) . .
O6B_1 Cl2_1 O5_1 104.4(4) . .
O8B_1 O6A_1 Cl2_1 67.5(6) . .
O8B_1 O6A_1 O6B_1 132.0(9) . .
Cl2_1 O6A_1 O6B_1 64.9(5) . .
O7B_1 O7A_1 Cl2_1 62.9(6) . .
O7B_1 O7A_1 O6B_1 119.4(9) . .
Cl2_1 O7A_1 O6B_1 61.8(5) . .
O7B_1 O8A_1 Cl2_1 57.7(5) . .
O7B_1 O8A_1 O8B_1 105.5(8) . .
Cl2_1 O8A_1 O8B_1 56.2(5) . .
O6A_1 O6B_1 O7A_1 108.3(9) . .
O6A_1 O6B_1 Cl2_1 57.1(5) . .
O7A_1 O6B_1 Cl2_1 57.9(5) . .
O7A_1 O7B_1 Cl2_1 66.4(5) . .
O7A_1 O7B_1 O8A_1 128.5(8) . .
Cl2_1 O7B_1 O8A_1 62.2(5) . .
O6A_1 O8B_1 Cl2_1 64.6(7) . .
O6A_1 O8B_1 O8A_1 119.7(11) . .
Cl2_1 O8B_1 O8A_1 59.0(6) . .
O13_2 Zn_2 O9_2 176.8(9) . .
O13_2 Zn_2 N2_2 88.8(6) . .
O9_2 Zn_2 N2_2 89.6(6) . .
O13_2 Zn_2 N1_2 88.9(6) . .
O9_2 Zn_2 N1_2 88.4(6) . .
N2_2 Zn_2 N1_2 93.1(6) . .
O13_2 Zn_2 N3_2 95.6(6) . .
O9_2 Zn_2 N3_2 87.2(6) . .
N2_2 Zn_2 N3_2 89.6(6) . .
N1_2 Zn_2 N3_2 174.8(8) . .
O13_2 Zn_2 N4_2 86.1(6) . .
O9_2 Zn_2 N4_2 95.6(6) . .
N2_2 Zn_2 N4_2 174.3(8) . .
N1_2 Zn_2 N4_2 89.5(6) . .
N3_2 Zn_2 N4_2 88.3(6) . .
O13_2 Zn_2 HN1_2 110.9(18) . .
O9_2 Zn_2 HN1_2 66.5(16) . .
N2_2 Zn_2 HN1_2 95.7(17) . .
N1_2 Zn_2 HN1_2 22.1(16) . .
N3_2 Zn_2 HN1_2 153.1(18) . .
N4_2 Zn_2 HN1_2 88.6(17) . .
O13_2 Zn_2 HN2_2 67.1(15) . .
O9_2 Zn_2 HN2_2 111.4(16) . .
N2_2 Zn_2 HN2_2 21.7(14) . .
N1_2 Zn_2 HN2_2 93.3(15) . .
N3_2 Zn_2 HN2_2 90.8(15) . .
N4_2 Zn_2 HN2_2 153.0(17) . .
HN1_2 Zn_2 HN2_2 103.7(22) . .
O13_2 Zn_2 HN3_2 114.4(14) . .
O9_2 Zn_2 HN3_2 68.3(12) . .
N2_2 Zn_2 HN3_2 89.8(13) . .
N1_2 Zn_2 HN3_2 156.5(14) . .
N3_2 Zn_2 HN3_2 18.9(11) . .
N4_2 Zn_2 HN3_2 89.9(13) . .
HN1_2 Zn_2 HN3_2 134.4(22) . .
HN2_2 Zn_2 HN3_2 97.8(19) . .
O13_2 Zn_2 HN4_2 67.3(14) . .
O9_2 Zn_2 HN4_2 114.5(16) . .
N2_2 Zn_2 HN4_2 155.5(16) . .
N1_2 Zn_2 HN4_2 91.5(15) . .
N3_2 Zn_2 HN4_2 87.8(14) . .
N4_2 Zn_2 HN4_2 19.0(13) . .
HN1_2 Zn_2 HN4_2 97.5(21) . .
HN2_2 Zn_2 HN4_2 134.0(22) . .
HN3_2 Zn_2 HN4_2 95.4(19) . .
CA1_2 N1_2 CA2_2 110.1(3) . .
CA1_2 N1_2 Zn_2 123.7(5) . .
CA2_2 N1_2 Zn_2 120.9(5) . .
CA1_2 N1_2 HN1_2 122.2(25) . .
CA2_2 N1_2 HN1_2 124.1(25) . .
Zn_2 N1_2 HN1_2 38.7(24) . .
CA4_2 N2_2 CA3_2 109.7(3) . .
CA4_2 N2_2 Zn_2 123.6(5) . .
CA3_2 N2_2 Zn_2 120.6(5) . .
CA4_2 N2_2 HN2_2 124.8(23) . .
CA3_2 N2_2 HN2_2 121.3(24) . .
Zn_2 N2_2 HN2_2 41.2(24) . .
CA6_2 N3_2 CA5_2 110.3(3) . .
CA6_2 N3_2 Zn_2 122.8(5) . .
CA5_2 N3_2 Zn_2 120.8(5) . .
CA6_2 N3_2 HN3_2 122.9(24) . .
CA5_2 N3_2 HN3_2 121.3(24) . .
Zn_2 N3_2 HN3_2 44.2(23) . .
CA8_2 N4_2 CA7_2 109.8(3) . .
CA8_2 N4_2 Zn_2 122.5(5) . .
CA7_2 N4_2 Zn_2 123.5(5) . .
CA8_2 N4_2 HN4_2 123.9(23) . .
CA7_2 N4_2 HN4_2 122.9(23) . .
Zn_2 N4_2 HN4_2 35.6(23) . .
N1_2 CA1_2 CM1_2 127.1(3) . .
N1_2 CA1_2 CB1_2 106.9(3) . .
CM1_2 CA1_2 CB1_2 125.9(3) . .
N1_2 CA2_2 CM2_2 126.8(3) . .
N1_2 CA2_2 CB2_2 106.7(3) . .
CM2_2 CA2_2 CB2_2 126.4(3) . .
N2_2 CA3_2 CM2_2 126.6(3) . .
N2_2 CA3_2 CB3_2 107.2(3) . .
CM2_2 CA3_2 CB3_2 126.2(3) . .
N2_2 CA4_2 CM3_2 126.4(3) . .
N2_2 CA4_2 CB4_2 106.9(3) . .
CM3_2 CA4_2 CB4_2 126.7(3) . .
N3_2 CA5_2 CM3_2 126.1(3) . .
N3_2 CA5_2 CB5_2 106.2(3) . .
CM3_2 CA5_2 CB5_2 127.7(3) . .
N3_2 CA6_2 CM4_2 126.6(3) . .
N3_2 CA6_2 CB6_2 106.7(3) . .
CM4_2 CA6_2 CB6_2 126.7(3) . .
N4_2 CA7_2 CM4_2 126.4(3) . .
N4_2 CA7_2 CB7_2 107.0(3) . .
CM4_2 CA7_2 CB7_2 126.6(3) . .
N4_2 CA8_2 CM1_2 126.5(3) . .
N4_2 CA8_2 CB8_2 107.0(3) . .
CM1_2 CA8_2 CB8_2 126.5(3) . .
CB2_2 CB1_2 CA1_2 107.6(3) . .
CB2_2 CB1_2 HB1_2 126.2(2) . .
CA1_2 CB1_2 HB1_2 126.2(2) . .
CB1_2 CB2_2 CA2_2 108.7(3) . .
CB1_2 CB2_2 HB2_2 125.6(2) . .
CA2_2 CB2_2 HB2_2 125.6(2) . .
CB4_2 CB3_2 CA3_2 108.1(3) . .
CB4_2 CB3_2 HB3_2 125.9(2) . .
CA3_2 CB3_2 HB3_2 125.9(2) . .
CB3_2 CB4_2 CA4_2 108.0(3) . .
CB3_2 CB4_2 HB4_2 126.0(2) . .
CA4_2 CB4_2 HB4_2 126.0(2) . .
CB6_2 CB5_2 CA5_2 108.9(3) . .
CB6_2 CB5_2 HB5_2 125.5(2) . .
CA5_2 CB5_2 HB5_2 125.5(2) . .
CB5_2 CB6_2 CA6_2 107.8(3) . .
CB5_2 CB6_2 HB6_2 126.1(2) . .
CA6_2 CB6_2 HB6_2 126.1(2) . .
CB8_2 CB7_2 CA7_2 108.4(3) . .
CB8_2 CB7_2 HB7_2 125.8(2) . .
CA7_2 CB7_2 HB7_2 125.8(2) . .
CB7_2 CB8_2 CA8_2 107.8(3) . .
CB7_2 CB8_2 HB8_2 126.1(2) . .
CA8_2 CB8_2 HB8_2 126.1(2) . .
CA8_2 CM1_2 CA1_2 124.8(3) . .
CA8_2 CM1_2 C11_2 118.1(3) . .
CA1_2 CM1_2 C11_2 117.1(3) . .
CA2_2 CM2_2 CA3_2 125.0(3) . .
CA2_2 CM2_2 C21_2 117.9(3) . .
CA3_2 CM2_2 C21_2 117.0(3) . .
CA4_2 CM3_2 CA5_2 123.9(3) . .
CA4_2 CM3_2 C31_2 117.1(3) . .
CA5_2 CM3_2 C31_2 119.0(3) . .
CA7_2 CM4_2 CA6_2 125.4(3) . .
CA7_2 CM4_2 C41_2 117.3(3) . .
CA6_2 CM4_2 C41_2 117.4(3) . .
C12_2 C11_2 C16_2 120.7(3) . .
C12_2 C11_2 CM1_2 120.7(3) . .
C16_2 C11_2 CM1_2 118.6(3) . .
C11_2 C12_2 C13_2 117.9(4) . .
C11_2 C12_2 C17_2 121.3(3) . .
C13_2 C12_2 C17_2 120.8(4) . .
C14_2 C13_2 C12_2 121.7(4) . .
C14_2 C13_2 H13_2 119.2(3) . .
C12_2 C13_2 H13_2 119.2(3) . .
C15_2 C14_2 C13_2 118.8(4) . .
C15_2 C14_2 C18_2 120.4(6) . .
C13_2 C14_2 C18_2 120.8(6) . .
C14_2 C15_2 C16_2 121.7(5) . .
C14_2 C15_2 H15_2 119.1(3) . .
C16_2 C15_2 H15_2 119.1(3) . .
C15_2 C16_2 C11_2 119.2(4) . .
C15_2 C16_2 C19_2 119.3(4) . .
C11_2 C16_2 C19_2 121.5(3) . .
C12_2 C17_2 H17A_2 109.5(2) . .
C12_2 C17_2 H17B_2 109.5(2) . .
H17A_2 C17_2 H17B_2 109.5 . .
C12_2 C17_2 H17C_2 109.5(2) . .
H17A_2 C17_2 H17C_2 109.5 . .
H17B_2 C17_2 H17C_2 109.5 . .
C14_2 C18_2 H18A_2 109.5(3) . .
C14_2 C18_2 H18B_2 109.5(3) . .
H18A_2 C18_2 H18B_2 109.5 . .
C14_2 C18_2 H18C_2 109.5(4) . .
H18A_2 C18_2 H18C_2 109.5 . .
H18B_2 C18_2 H18C_2 109.5 . .
C16_2 C19_2 H19A_2 109.5(2) . .
C16_2 C19_2 H19B_2 109.5(3) . .
H19A_2 C19_2 H19B_2 109.5 . .
C16_2 C19_2 H19C_2 109.5(2) . .
H19A_2 C19_2 H19C_2 109.5 . .
H19B_2 C19_2 H19C_2 109.5 . .
C26_2 C21_2 C22_2 121.3(3) . .
C26_2 C21_2 CM2_2 120.8(3) . .
C22_2 C21_2 CM2_2 117.9(3) . .
C23_2 C22_2 C21_2 117.7(4) . .
C23_2 C22_2 C27_2 120.8(4) . .
C21_2 C22_2 C27_2 121.5(3) . .
C22_2 C23_2 C24_2 122.0(4) . .
C22_2 C23_2 H23_2 119.0(3) . .
C24_2 C23_2 H23_2 119.0(2) . .
C25_2 C24_2 C23_2 119.0(4) . .
C25_2 C24_2 C28_2 121.4(5) . .
C23_2 C24_2 C28_2 119.5(5) . .
C24_2 C25_2 C26_2 121.4(4) . .
C24_2 C25_2 H25_2 119.3(2) . .
C26_2 C25_2 H25_2 119.3(3) . .
C21_2 C26_2 C25_2 118.4(4) . .
C21_2 C26_2 C29_2 120.9(3) . .
C25_2 C26_2 C29_2 120.6(4) . .
C22_2 C27_2 H27A_2 109.5(2) . .
C22_2 C27_2 H27B_2 109.5(2) . .
H27A_2 C27_2 H27B_2 109.5 . .
C22_2 C27_2 H27C_2 109.5(2) . .
H27A_2 C27_2 H27C_2 109.5 . .
H27B_2 C27_2 H27C_2 109.5 . .
C24_2 C28_2 H28A_2 109.5(3) . .
C24_2 C28_2 H28B_2 109.5(2) . .
H28A_2 C28_2 H28B_2 109.5 . .
C24_2 C28_2 H28C_2 109.5(3) . .
H28A_2 C28_2 H28C_2 109.5 . .
H28B_2 C28_2 H28C_2 109.5 . .
C26_2 C29_2 H29A_2 109.5(2) . .
C26_2 C29_2 H29B_2 109.5(2) . .
H29A_2 C29_2 H29B_2 109.5 . .
C26_2 C29_2 H29C_2 109.5(2) . .
H29A_2 C29_2 H29C_2 109.5 . .
H29B_2 C29_2 H29C_2 109.5 . .
C32_2 C31_2 C36_2 120.1(3) . .
C32_2 C31_2 CM3_2 120.5(3) . .
C36_2 C31_2 CM3_2 119.4(3) . .
C33_2 C32_2 C31_2 118.4(3) . .
C33_2 C32_2 C37_2 118.4(3) . .
C31_2 C32_2 C37_2 123.1(3) . .
C34_2 C33_2 C32_2 122.0(3) . .
C34_2 C33_2 H33_2 119.0(2) . .
C32_2 C33_2 H33_2 119.0(2) . .
C33_2 C34_2 C35_2 118.6(3) . .
C33_2 C34_2 C38_2 120.9(3) . .
C35_2 C34_2 C38_2 120.5(3) . .
C36_2 C35_2 C34_2 121.7(3) . .
C36_2 C35_2 H35_2 119.1(2) . .
C34_2 C35_2 H35_2 119.1(2) . .
C35_2 C36_2 C31_2 119.0(3) . .
C35_2 C36_2 C39_2 119.7(3) . .
C31_2 C36_2 C39_2 121.2(3) . .
C32_2 C37_2 H37A_2 109.5(2) . .
C32_2 C37_2 H37B_2 109.5(2) . .
H37A_2 C37_2 H37B_2 109.5 . .
C32_2 C37_2 H37C_2 109.5(2) . .
H37A_2 C37_2 H37C_2 109.5 . .
H37B_2 C37_2 H37C_2 109.5 . .
C34_2 C38_2 H38A_2 109.5(2) . .
C34_2 C38_2 H38B_2 109.5(2) . .
H38A_2 C38_2 H38B_2 109.5 . .
C34_2 C38_2 H38C_2 109.5(2) . .
H38A_2 C38_2 H38C_2 109.5 . .
H38B_2 C38_2 H38C_2 109.5 . .
C36_2 C39_2 H39A_2 109.5(2) . .
C36_2 C39_2 H39B_2 109.5(2) . .
H39A_2 C39_2 H39B_2 109.5 . .
C36_2 C39_2 H39C_2 109.5(2) . .
H39A_2 C39_2 H39C_2 109.5 . .
H39B_2 C39_2 H39C_2 109.5 . .
C42_2 C41_2 C46_2 120.8(3) . .
C42_2 C41_2 CM4_2 119.8(3) . .
C46_2 C41_2 CM4_2 119.4(3) . .
C43_2 C42_2 C41_2 118.2(3) . .
C43_2 C42_2 C47_2 120.5(3) . .
C41_2 C42_2 C47_2 121.3(3) . .
C44_2 C43_2 C42_2 122.5(3) . .
C44_2 C43_2 H43_2 118.8(2) . .
C42_2 C43_2 H43_2 118.8(2) . .
C43_2 C44_2 C45_2 117.9(3) . .
C43_2 C44_2 C48_2 121.5(3) . .
C45_2 C44_2 C48_2 120.6(3) . .
C46_2 C45_2 C44_2 122.2(3) . .
C46_2 C45_2 H45_2 118.9(2) . .
C44_2 C45_2 H45_2 118.9(2) . .
C45_2 C46_2 C41_2 118.4(3) . .
C45_2 C46_2 C49_2 120.4(3) . .
C41_2 C46_2 C49_2 121.2(3) . .
C42_2 C47_2 H47A_2 109.5(2) . .
C42_2 C47_2 H47B_2 109.5(2) . .
H47A_2 C47_2 H47B_2 109.5 . .
C42_2 C47_2 H47C_2 109.5(2) . .
H47A_2 C47_2 H47C_2 109.5 . .
H47B_2 C47_2 H47C_2 109.5 . .
C44_2 C48_2 H48A_2 109.5(2) . .
C44_2 C48_2 H48B_2 109.5(2) . .
H48A_2 C48_2 H48B_2 109.5 . .
C44_2 C48_2 H48C_2 109.5(2) . .
H48A_2 C48_2 H48C_2 109.5 . .
H48B_2 C48_2 H48C_2 109.5 . .
C46_2 C49_2 H49A_2 109.5(2) . .
C46_2 C49_2 H49B_2 109.5(2) . .
H49A_2 C49_2 H49B_2 109.5 . .
C46_2 C49_2 H49C_2 109.5(2) . .
H49A_2 C49_2 H49C_2 109.5 . .
H49B_2 C49_2 H49C_2 109.5 . .
O12B_2 Cl3_2 O11B_2 116.1(12) . .
O12B_2 Cl3_2 O11A_2 145.6(7) . .
O11B_2 Cl3_2 O11A_2 47.0(8) . .
O12B_2 Cl3_2 O10B_2 113.5(13) . .
O11B_2 Cl3_2 O10B_2 109.8(14) . .
O11A_2 Cl3_2 O10B_2 63.8(12) . .
O12B_2 Cl3_2 O10A_2 65.6(9) . .
O11B_2 Cl3_2 O10A_2 144.9(7) . .
O11A_2 Cl3_2 O10A_2 109.9(5) . .
O10B_2 Cl3_2 O10A_2 49.4(11) . .
O12B_2 Cl3_2 O12A_2 49.2(8) . .
O11B_2 Cl3_2 O12A_2 67.5(10) . .
O11A_2 Cl3_2 O12A_2 109.2(5) . .
O10B_2 Cl3_2 O12A_2 140.9(7) . .
O10A_2 Cl3_2 O12A_2 109.2(5) . .
O12B_2 Cl3_2 O9_2 104.9(6) . .
O11B_2 Cl3_2 O9_2 104.3(6) . .
O11A_2 Cl3_2 O9_2 108.5(3) . .
O10B_2 Cl3_2 O9_2 107.4(6) . .
O10A_2 Cl3_2 O9_2 109.0(3) . .
O12A_2 Cl3_2 O9_2 111.0(2) . .
Cl3_2 O9_2 Zn_2 142.7(5) . .
O10B_2 O10A_2 Cl3_2 64.4(8) . .
O10B_2 O10A_2 O12B_2 117.7(12) . .
Cl3_2 O10A_2 O12B_2 55.0(6) . .
O11B_2 O11A_2 Cl3_2 66.3(7) . .
O11B_2 O11A_2 O10B_2 123.2(13) . .
Cl3_2 O11A_2 O10B_2 58.3(8) . .
O12B_2 O12A_2 Cl3_2 61.9(7) . .
O12B_2 O12A_2 O11B_2 116.3(11) . .
Cl3_2 O12A_2 O11B_2 55.0(7) . .
O10A_2 O10B_2 Cl3_2 66.2(9) . .
O10A_2 O10B_2 O11A_2 120.0(13) . .
Cl3_2 O10B_2 O11A_2 57.9(8) . .
O11A_2 O11B_2 Cl3_2 66.6(10) . .
O11A_2 O11B_2 O12A_2 117.5(13) . .
Cl3_2 O11B_2 O12A_2 57.5(6) . .
O12A_2 O12B_2 Cl3_2 68.9(8) . .
O12A_2 O12B_2 O10A_2 121.0(12) . .
Cl3_2 O12B_2 O10A_2 59.4(7) . .
Cl4B_2 Cl4A_2 O14_2 61.0(3) . .
Cl4B_2 Cl4A_2 O15A_2 154.6(4) . .
O14_2 Cl4A_2 O15A_2 106.7(3) . .
Cl4B_2 Cl4A_2 O16A_2 96.0(4) . .
O14_2 Cl4A_2 O16A_2 112.2(3) . .
O15A_2 Cl4A_2 O16A_2 109.5(5) . .
Cl4B_2 Cl4A_2 O13_2 65.1(3) . .
O14_2 Cl4A_2 O13_2 114.8(2) . .
O15A_2 Cl4A_2 O13_2 106.3(2) . .
O16A_2 Cl4A_2 O13_2 107.2(3) . .
Cl4B_2 Cl4A_2 O16B_2 50.9(8) . .
O14_2 Cl4A_2 O16B_2 85.0(7) . .
O15A_2 Cl4A_2 O16B_2 154.4(8) . .
O16A_2 Cl4A_2 O16B_2 45.2(7) . .
O13_2 Cl4A_2 O16B_2 88.2(5) . .
Cl4A_2 Cl4B_2 O14_2 75.1(4) . .
Cl4A_2 Cl4B_2 O13_2 74.1(3) . .
O14_2 Cl4B_2 O13_2 131.2(4) . .
Cl4A_2 Cl4B_2 O16B_2 95.3(10) . .
O14_2 Cl4B_2 O16B_2 109.5(7) . .
O13_2 Cl4B_2 O16B_2 110.2(7) . .
Cl4A_2 Cl4B_2 O15B_2 161.3(9) . .
O14_2 Cl4B_2 O15B_2 97.4(7) . .
O13_2 Cl4B_2 O15B_2 100.0(7) . .
O16B_2 Cl4B_2 O15B_2 103.4(13) . .
Cl4A_2 Cl4B_2 O16A_2 51.4(3) . .
O14_2 Cl4B_2 O16A_2 97.1(4) . .
O13_2 Cl4B_2 O16A_2 92.2(3) . .
O16B_2 Cl4B_2 O16A_2 44.0(9) . .
O15B_2 Cl4B_2 O16A_2 147.3(9) . .
Cl4B_2 O13_2 Cl4A_2 40.8(2) . .
Cl4B_2 O13_2 Zn_2 167.8(5) . .
Cl4A_2 O13_2 Zn_2 147.3(5) . .
Cl4B_2 O14_2 Cl4A_2 43.9(2) . .
O16B_2 O16A_2 Cl4A_2 81.7(7) . .
O16B_2 O16A_2 Cl4B_2 49.1(7) . .
Cl4A_2 O16A_2 Cl4B_2 32.7(2) . .
O16A_2 O16B_2 Cl4B_2 86.8(10) . .
O16A_2 O16B_2 Cl4A_2 53.1(6) . .
Cl4B_2 O16B_2 Cl4A_2 33.8(4) . .
C2A_3 C2A_3 OB_3 171.1(19) 2_665 .
C2A_3 C2A_3 C1_3 116.5(16) 2_665 .
OB_3 C2A_3 C1_3 62.1(13) . .
OA_3 C2B_3 C1_3 55.5(11) 2_665 2_665
OA_3 C1_3 OB_3 124.0(14) . .
OA_3 C1_3 C2B_3 43.5(11) . 2_665
OB_3 C1_3 C2B_3 110.7(17) . 2_665
OA_3 C1_3 C2A_3 108.0(15) . .
OB_3 C1_3 C2A_3 36.4(8) . .
C2B_3 C1_3 C2A_3 77.7(14) 2_665 .
C2B_3 OA_3 C1_3 80.9(17) 2_665 .
C2A_3 OB_3 C1_3 81.5(13) . .

loop_
_geom_bond_atom_site_label_1
_geom_bond_atom_site_label_2
_geom_bond_distance
_geom_bond_site_symmetry_2
N1_1 CA1_1 1.376(4) .
N1_1 CA2_1 1.376(4) .
N2_1 CA4_1 1.360(4) .
N2_1 CA3_1 1.368(4) .
N3_1 CA6_1 1.371(4) .
N3_1 CA5_1 1.381(4) .
N4_1 CA7_1 1.367(4) .
N4_1 CA8_1 1.367(4) .
CA1_1 CM1_1 1.396(4) .
CA1_1 CB1_1 1.422(4) .
CA2_1 CM2_1 1.394(4) .
CA2_1 CB2_1 1.423(4) .
CA3_1 CM2_1 1.406(4) .
CA3_1 CB3_1 1.416(4) .
CA4_1 CM3_1 1.405(4) .
CA4_1 CB4_1 1.427(4) .
CA5_1 CM3_1 1.392(4) .
CA5_1 CB5_1 1.425(4) .
CA6_1 CM4_1 1.399(4) .
CA6_1 CB6_1 1.416(4) .
CA7_1 CM4_1 1.402(4) .
CA7_1 CB7_1 1.428(4) .
CA8_1 CM1_1 1.408(4) .
CA8_1 CB8_1 1.421(4) .
CB1_1 CB2_1 1.352(5) .
CB1_1 HB1_1 0.93 .
CB2_1 HB2_1 0.93 .
CB3_1 CB4_1 1.362(5) .
CB3_1 HB3_1 0.93 .
CB4_1 HB4_1 0.93 .
CB5_1 CB6_1 1.349(4) .
CB5_1 HB5_1 0.93 .
CB6_1 HB6_1 0.93 .
CB7_1 CB8_1 1.352(4) .
CB7_1 HB7_1 0.93 .
CB8_1 HB8_1 0.93 .
CM1_1 C11_1 1.485(4) .
CM2_1 C21_1 1.495(4) .
CM3_1 C31_1 1.487(4) .
CM4_1 C41_1 1.484(4) .
C11_1 C12_1 1.400(5) .
C11_1 C16_1 1.406(5) .
C12_1 C13_1 1.394(5) .
C12_1 C17_1 1.504(5) .
C13_1 C14_1 1.374(6) .
C13_1 H13_1 0.93 .
C14_1 C15_1 1.384(6) .
C14_1 C18_1 1.521(5) .
C15_1 C16_1 1.385(5) .
C15_1 H15_1 0.93 .
C16_1 C19_1 1.496(5) .
C17_1 H17A_1 0.96 .
C17_1 H17B_1 0.96 .
C17_1 H17C_1 0.96 .
C18_1 H18A_1 0.96 .
C18_1 H18B_1 0.96 .
C18_1 H18C_1 0.96 .
C19_1 H19A_1 0.96 .
C19_1 H19B_1 0.96 .
C19_1 H19C_1 0.96 .
C21_1 C22_1 1.396(5) .
C21_1 C26_1 1.397(5) .
C22_1 C23_1 1.389(5) .
C22_1 C27_1 1.504(6) .
C23_1 C24_1 1.380(6) .
C23_1 H23_1 0.93 .
C24_1 C25_1 1.385(6) .
C24_1 C28_1 1.500(5) .
C25_1 C26_1 1.382(5) .
C25_1 H25_1 0.93 .
C26_1 C29_1 1.501(5) .
C27_1 H27A_1 0.96 .
C27_1 H27B_1 0.96 .
C27_1 H27C_1 0.96 .
C28_1 H28A_1 0.96 .
C28_1 H28B_1 0.96 .
C28_1 H28C_1 0.96 .
C29_1 H29A_1 0.96 .
C29_1 H29B_1 0.96 .
C29_1 H29C_1 0.96 .
C31_1 C36_1 1.397(5) .
C31_1 C32_1 1.402(4) .
C32_1 C33_1 1.387(5) .
C32_1 C37_1 1.501(5) .
C33_1 C34_1 1.364(7) .
C33_1 H33_1 0.93 .
C34_1 C35_1 1.375(6) .
C34_1 C38_1 1.508(6) .
C35_1 C36_1 1.398(5) .
C35_1 H35_1 0.93 .
C36_1 C39_1 1.503(5) .
C37_1 H37A_1 0.96 .
C37_1 H37B_1 0.96 .
C37_1 H37C_1 0.96 .
C38_1 H38A_1 0.96 .
C38_1 H38B_1 0.96 .
C38_1 H38C_1 0.96 .
C39_1 H39A_1 0.96 .
C39_1 H39B_1 0.96 .
C39_1 H39C_1 0.96 .
C41_1 C42_1 1.400(4) .
C41_1 C46_1 1.401(4) .
C42_1 C43_1 1.389(4) .
C42_1 C47_1 1.503(4) .
C43_1 C44_1 1.389(5) .
C43_1 H43_1 0.93 .
C44_1 C45_1 1.386(5) .
C44_1 C48_1 1.502(5) .
C45_1 C46_1 1.387(4) .
C45_1 H45_1 0.93 .
C46_1 C49_1 1.508(5) .
C47_1 H47A_1 0.96 .
C47_1 H47B_1 0.96 .
C47_1 H47C_1 0.96 .
C48_1 H48A_1 0.96 .
C48_1 H48B_1 0.96 .
C48_1 H48C_1 0.96 .
C49_1 H49A_1 0.96 .
C49_1 H49B_1 0.96 .
C49_1 H49C_1 0.96 .
Cl1A_1 Cl1B_1 1.083(9) .
Cl1A_1 O4B_1 1.28(4) .
Cl1A_1 O1_1 1.390(3) .
Cl1A_1 O4A_1 1.418(4) .
Cl1A_1 O3A_1 1.426(4) .
Cl1A_1 O2A_1 1.472(6) .
Cl1B_1 O2A_1 1.155(11) .
Cl1B_1 O1_1 1.297(9) .
Cl1B_1 O3B_1 1.39(3) .
Cl1B_1 O2B_1 1.40(3) .
Cl1B_1 O4B_1 1.42(4) .
Cl1B_1 O4A_1 2.098(9) .
O2A_1 O4B_1 0.57(3) .
Cl2_1 O6A_1 1.347(6) .
Cl2_1 O7B_1 1.358(6) .
Cl2_1 O8B_1 1.377(8) .
Cl2_1 O7A_1 1.398(8) .
Cl2_1 O8A_1 1.421(8) .
Cl2_1 O6B_1 1.453(8) .
Cl2_1 O5_1 1.460(2) .
O6A_1 O8B_1 1.11(2) .
O6A_1 O6B_1 1.362(14) .
O7A_1 O7B_1 1.18(2) .
O7A_1 O6B_1 1.43(2) .
O8A_1 O7B_1 1.39(2) .
O8A_1 O8B_1 1.50(2) .
Zn_2 O13_2 1.97(2) .
Zn_2 O9_2 1.98(2) .
Zn_2 N2_2 2.06(2) .
Zn_2 N1_2 2.08(2) .
Zn_2 N3_2 2.16(2) .
Zn_2 N4_2 2.16(2) .
Zn_2 HN1_2 1.49(4) .
Zn_2 HN2_2 1.52(4) .
Zn_2 HN3_2 1.69(4) .
Zn_2 HN4_2 1.54(4) .
N1_2 CA1_2 1.363(4) .
N1_2 CA2_2 1.374(4) .
N2_2 CA4_2 1.369(4) .
N2_2 CA3_2 1.370(4) .
N3_2 CA6_2 1.373(4) .
N3_2 CA5_2 1.374(4) .
N4_2 CA8_2 1.367(4) .
N4_2 CA7_2 1.375(4) .
CA1_2 CM1_2 1.400(4) .
CA1_2 CB1_2 1.433(4) .
CA2_2 CM2_2 1.389(4) .
CA2_2 CB2_2 1.417(4) .
CA3_2 CM2_2 1.403(4) .
CA3_2 CB3_2 1.417(4) .
CA4_2 CM3_2 1.394(4) .
CA4_2 CB4_2 1.426(4) .
CA5_2 CM3_2 1.396(4) .
CA5_2 CB5_2 1.420(4) .
CA6_2 CM4_2 1.406(4) .
CA6_2 CB6_2 1.425(4) .
CA7_2 CM4_2 1.389(4) .
CA7_2 CB7_2 1.420(4) .
CA8_2 CM1_2 1.395(4) .
CA8_2 CB8_2 1.433(4) .
CB1_2 CB2_2 1.356(5) .
CB1_2 HB1_2 0.93 .
CB2_2 HB2_2 0.93 .
CB3_2 CB4_2 1.358(5) .
CB3_2 HB3_2 0.93 .
CB4_2 HB4_2 0.93 .
CB5_2 CB6_2 1.360(4) .
CB5_2 HB5_2 0.93 .
CB6_2 HB6_2 0.93 .
CB7_2 CB8_2 1.356(4) .
CB7_2 HB7_2 0.93 .
CB8_2 HB8_2 0.93 .
CM1_2 C11_2 1.499(4) .
CM2_2 C21_2 1.502(4) .
CM3_2 C31_2 1.489(4) .
CM4_2 C41_2 1.490(4) .
C11_2 C12_2 1.387(5) .
C11_2 C16_2 1.401(5) .
C12_2 C13_2 1.414(5) .
C12_2 C17_2 1.497(6) .
C13_2 C14_2 1.382(7) .
C13_2 H13_2 0.93 .
C14_2 C15_2 1.370(7) .
C14_2 C18_2 1.512(6) .
C15_2 C16_2 1.386(6) .
C15_2 H15_2 0.93 .
C16_2 C19_2 1.509(6) .
C17_2 H17A_2 0.96 .
C17_2 H17B_2 0.96 .
C17_2 H17C_2 0.96 .
C18_2 H18A_2 0.96 .
C18_2 H18B_2 0.96 .
C18_2 H18C_2 0.96 .
C19_2 H19A_2 0.96 .
C19_2 H19B_2 0.96 .
C19_2 H19C_2 0.96 .
C21_2 C26_2 1.382(5) .
C21_2 C22_2 1.413(5) .
C22_2 C23_2 1.382(5) .
C22_2 C27_2 1.494(6) .
C23_2 C24_2 1.390(7) .
C23_2 H23_2 0.93 .
C24_2 C25_2 1.368(7) .
C24_2 C28_2 1.527(6) .
C25_2 C26_2 1.406(5) .
C25_2 H25_2 0.93 .
C26_2 C29_2 1.499(6) .
C27_2 H27A_2 0.96 .
C27_2 H27B_2 0.96 .
C27_2 H27C_2 0.96 .
C28_2 H28A_2 0.96 .
C28_2 H28B_2 0.96 .
C28_2 H28C_2 0.96 .
C29_2 H29A_2 0.96 .
C29_2 H29B_2 0.96 .
C29_2 H29C_2 0.96 .
C31_2 C32_2 1.402(4) .
C31_2 C36_2 1.412(4) .
C32_2 C33_2 1.398(5) .
C32_2 C37_2 1.505(5) .
C33_2 C34_2 1.377(5) .
C33_2 H33_2 0.93 .
C34_2 C35_2 1.390(5) .
C34_2 C38_2 1.517(5) .
C35_2 C36_2 1.382(4) .
C35_2 H35_2 0.93 .
C36_2 C39_2 1.500(4) .
C37_2 H37A_2 0.96 .
C37_2 H37B_2 0.96 .
C37_2 H37C_2 0.96 .
C38_2 H38A_2 0.96 .
C38_2 H38B_2 0.96 .
C38_2 H38C_2 0.96 .
C39_2 H39A_2 0.96 .
C39_2 H39B_2 0.96 .
C39_2 H39C_2 0.96 .
C41_2 C42_2 1.395(4) .
C41_2 C46_2 1.404(4) .
C42_2 C43_2 1.390(5) .
C42_2 C47_2 1.498(5) .
C43_2 C44_2 1.379(5) .
C43_2 H43_2 0.93 .
C44_2 C45_2 1.390(5) .
C44_2 C48_2 1.500(5) .
C45_2 C46_2 1.383(5) .
C45_2 H45_2 0.93 .
C46_2 C49_2 1.510(5) .
C47_2 H47A_2 0.96 .
C47_2 H47B_2 0.96 .
C47_2 H47C_2 0.96 .
C48_2 H48A_2 0.96 .
C48_2 H48B_2 0.96 .
C48_2 H48C_2 0.96 .
C49_2 H49A_2 0.96 .
C49_2 H49B_2 0.96 .
C49_2 H49C_2 0.96 .
Cl3_2 O12B_2 1.340(12) .
Cl3_2 O11B_2 1.377(13) .
Cl3_2 O11A_2 1.380(6) .
Cl3_2 O10B_2 1.387(13) .
Cl3_2 O10A_2 1.407(6) .
Cl3_2 O12A_2 1.417(5) .
Cl3_2 O9_2 1.470(2) .
O10A_2 O10B_2 1.17(3) .
O10A_2 O12B_2 1.49(2) .
O11A_2 O11B_2 1.10(2) .
O11A_2 O10B_2 1.46(3) .
O12A_2 O12B_2 1.15(2) .
O12A_2 O11B_2 1.55(2) .
Cl4A_2 Cl4B_2 0.976(5) .
Cl4A_2 O14_2 1.360(4) .
Cl4A_2 O15A_2 1.408(5) .
Cl4A_2 O16A_2 1.413(5) .
Cl4A_2 O13_2 1.435(3) .
Cl4A_2 O16B_2 1.747(14) .
Cl4B_2 O14_2 1.231(5) .
Cl4B_2 O13_2 1.353(5) .
Cl4B_2 O16B_2 1.36(2) .
Cl4B_2 O15B_2 1.45(2) .
Cl4B_2 O16A_2 1.798(7) .
O16A_2 O16B_2 1.25(2) .
C2A_3 C2A_3 0.97(3) 2_665
C2A_3 OB_3 1.04(2) .
C2A_3 C1_3 1.74(3) .
C2B_3 OA_3 1.10(3) 2_665
C2B_3 C1_3 1.58(2) 2_665
C1_3 OA_3 1.321(15) .
C1_3 OB_3 1.55(2) .
C1_3 C2B_3 1.58(2) 2_665
OA_3 C2B_3 1.10(3) 2_665

loop_
_geom_torsion_atom_site_label_1
_geom_torsion_atom_site_label_2
_geom_torsion_atom_site_label_3
_geom_torsion_atom_site_label_4
_geom_torsion
H17A_1 C17_1 C12_1 C11_1 94.1(18)
H17B_1 C17_1 C12_1 C11_1 -25.9(18)
H17C_1 C17_1 C12_1 C11_1 -145.9(18)
H18A_1 C18_1 C14_1 C13_1 177.8(23)
H18B_1 C18_1 C14_1 C13_1 57.8(23)
H18C_1 C18_1 C14_1 C13_1 -62.2(23)
H19A_1 C19_1 C16_1 C11_1 76.3(18)
H19B_1 C19_1 C16_1 C11_1 -43.7(18)
H19C_1 C19_1 C16_1 C11_1 -163.7(18)
H27A_1 C27_1 C22_1 C21_1 -165.0(21)
H27B_1 C27_1 C22_1 C21_1 75.0(21)
H27C_1 C27_1 C22_1 C21_1 -45.0(21)
H28A_1 C28_1 C24_1 C23_1 -105.9(23)
H28B_1 C28_1 C24_1 C23_1 134.1(23)
H28C_1 C28_1 C24_1 C23_1 14.1(24)
H29A_1 C29_1 C26_1 C21_1 64.4(17)
H29B_1 C29_1 C26_1 C21_1 -55.6(17)
H29C_1 C29_1 C26_1 C21_1 -175.6(17)
H37A_1 C37_1 C32_1 C31_1 79.8(19)
H37B_1 C37_1 C32_1 C31_1 -40.2(19)
H37C_1 C37_1 C32_1 C31_1 -160.2(19)
H38A_1 C38_1 C34_1 C33_1 -16.4(33)
H38B_1 C38_1 C34_1 C33_1 -136.4(33)
H38C_1 C38_1 C34_1 C33_1 103.6(33)
H39A_1 C39_1 C36_1 C31_1 -163.7(18)
H39B_1 C39_1 C36_1 C31_1 76.3(18)
H39C_1 C39_1 C36_1 C31_1 -43.7(18)
H47A_1 C47_1 C42_1 C41_1 -75.5(15)
H47B_1 C47_1 C42_1 C41_1 164.5(15)
H47C_1 C47_1 C42_1 C41_1 44.5(15)
H48A_1 C48_1 C44_1 C43_1 -107.3(17)
H48B_1 C48_1 C44_1 C43_1 132.7(17)
H48C_1 C48_1 C44_1 C43_1 12.7(17)
H49A_1 C49_1 C46_1 C41_1 -83.8(16)
H49B_1 C49_1 C46_1 C41_1 156.2(16)
H49C_1 C49_1 C46_1 C41_1 36.2(16)
H17A_2 C17_2 C12_2 C11_2 -154.9(21)
H17B_2 C17_2 C12_2 C11_2 85.1(21)
H17C_2 C17_2 C12_2 C11_2 -34.9(21)
H18A_2 C18_2 C14_2 C13_2 -105.2(34)
H18B_2 C18_2 C14_2 C13_2 134.8(34)
H18C_2 C18_2 C14_2 C13_2 14.8(34)
H19A_2 C19_2 C16_2 C11_2 -169.7(24)
H19B_2 C19_2 C16_2 C11_2 70.3(24)
H19C_2 C19_2 C16_2 C11_2 -49.7(24)
H27A_2 C27_2 C22_2 C21_2 60.0(20)
H27B_2 C27_2 C22_2 C21_2 -60.0(20)
H27C_2 C27_2 C22_2 C21_2 -180.0(20)
H28A_2 C28_2 C24_2 C23_2 46.1(28)
H28B_2 C28_2 C24_2 C23_2 -73.9(27)
H28C_2 C28_2 C24_2 C23_2 166.1(28)
H29A_2 C29_2 C26_2 C21_2 -176.3(21)
H29B_2 C29_2 C26_2 C21_2 63.7(21)
H29C_2 C29_2 C26_2 C21_2 -56.3(21)
H37A_2 C37_2 C32_2 C31_2 -88.4(19)
H37B_2 C37_2 C32_2 C31_2 151.6(18)
H37C_2 C37_2 C32_2 C31_2 31.6(19)
H38A_2 C38_2 C34_2 C33_2 -150.9(19)
H38B_2 C38_2 C34_2 C33_2 89.1(19)
H38C_2 C38_2 C34_2 C33_2 -30.9(19)
H39A_2 C39_2 C36_2 C31_2 45.6(15)
H39B_2 C39_2 C36_2 C31_2 -74.4(15)
H39C_2 C39_2 C36_2 C31_2 165.6(15)
H47A_2 C47_2 C42_2 C41_2 61.5(17)
H47B_2 C47_2 C42_2 C41_2 -58.5(17)
H47C_2 C47_2 C42_2 C41_2 -178.5(16)
H48A_2 C48_2 C44_2 C43_2 113.1(18)
H48B_2 C48_2 C44_2 C43_2 -6.9(18)
H48C_2 C48_2 C44_2 C43_2 -126.9(18)
H49A_2 C49_2 C46_2 C41_2 56.5(17)
H49B_2 C49_2 C46_2 C41_2 -63.5(17)
H49C_2 C49_2 C46_2 C41_2 176.5(17)
